data_7720503
loop_
_publ_author_name
'Dubrawski, Zachary'
'A&#xef;ssiou, Samy'
'Jeanneau, Erwann'
'Thieuleux, Chlo&#xe9;'
'Camp, Cl&#xe9;ment'

_publ_section_title
;
 Visible-light driven H<sub>2</sub> reductive elimination unlocks
 reactivity in polyhydrido niobium iridium clusters.
;
_journal_issue 2
_journal_name_full 'Dalton transactions (Cambridge, England : 2003)'
_journal_page_first 620
_journal_page_last 629
_journal_paper_doi 10.1039/d5dt02432c
_journal_volume 55
_journal_year 2026
_chemical_formula_moiety 'C40 H60 Ir4 Nb'
_chemical_formula_sum 'C40 H60 Ir4 Nb'
_chemical_formula_weight 1402.59
_space_group_crystal_system monoclinic
_space_group_IT_number 14
_space_group_name_Hall '-P 2yn'
_space_group_name_H-M_alt 'P 1 21/n 1'
_atom_sites_solution_hydrogens geom
_atom_sites_solution_primary dual
_audit_creation_date 2025-09-02
_audit_creation_method
;
Olex2 1.5-ac7-018
(compiled 2025.08.06 svn.rb7424aed for Rigaku Oxford Diffraction, GUI svn.r7314)
;
_audit_update_record
;
2025-10-06 deposited with the CCDC.	2025-11-20 downloaded from the CCDC.
;
_cell_angle_alpha 90
_cell_angle_beta 101.4910(10)
_cell_angle_gamma 90
_cell_formula_units_Z 4
_cell_length_a 12.7793(2)
_cell_length_b 24.6740(3)
_cell_length_c 13.8521(2)
_cell_measurement_reflns_used 45484
_cell_measurement_temperature 100.02(12)
_cell_measurement_theta_max 76.8370
_cell_measurement_theta_min 3.5570
_cell_volume 4280.25(11)
_computing_cell_refinement 'CrysAlisPro 1.171.44.114a (Rigaku OD, 2025)'
_computing_data_collection 'CrysAlisPro system (CCD 44.111a 64-bit (release 13-05-2025))'
_computing_data_reduction 'CrysAlisPro 1.171.44.114a (Rigaku OD, 2025)'
_computing_molecular_graphics 'Olex2 1.5-ac7-018 (Dolomanov et al., 2009)'
_computing_publication_material 'Olex2 1.5-ac7-018 (Dolomanov et al., 2009)'
_computing_structure_refinement 'SHELXL 2018/3 (Sheldrick, 2015)'
_computing_structure_solution 'SHELXT  (Sheldrick, 2015)'
_diffrn_ambient_environment N~2~
_diffrn_ambient_temperature 100.02(12)
_diffrn_detector 'Hybrid Pixel Array Detector'
_diffrn_detector_area_resol_mean 10.0000
_diffrn_detector_type 'HyPix-Arc 100'
_diffrn_measured_fraction_theta_full 1.000
_diffrn_measured_fraction_theta_max 0.971
_diffrn_measurement_details
;
List of Runs (angles in degrees, time in seconds):

  # Type    Start    End  Width  t~exp~   \w     \q     \k     \f   Frames
#--------------------------------------------------------------------------
  1  \w    -56.00  26.00   0.50    0.77    --  -47.53  65.00 -40.00  164
  2  \w    -24.00  56.00   0.50    0.77    --   49.03 -65.00-175.00  160
  3  \w   -155.00 -83.00   0.50    3.06    --  -81.95 -65.00-175.00  144
  4  \w   -155.00 -83.00   0.50    3.06    --  -81.95 -65.00-175.00  144
  5  \w    -56.00  -9.00   0.50    3.06    --  -81.95  65.00 -40.00   94
  6  \w     27.00  56.00   0.50    3.06    --   99.76 -65.00-175.00   58
  7  \w    105.00 173.00   0.50    3.06    --   99.76  65.00 -40.00  136
  8  \w    -19.00  31.00   0.50    0.77    --  -47.53  38.00-120.00  100
  9  \w    -56.00  26.00   0.50    0.77    --  -47.53  65.00 -40.00  164
 10  \w    -19.00  31.00   0.50    0.77    --  -47.53  38.00  30.00  100
 11  \w    -19.00  31.00   0.50    0.77    --  -47.53  38.00  90.00  100
 12  \w    -26.00  45.00   0.50    0.77    --   49.03 -57.00 -90.00  142
 13  \w    -51.00  -8.00   0.50    3.06    --  -81.95  61.00  30.00   86
 14  \w    -51.00  -8.00   0.50    3.06    --  -81.95  61.00 -90.00   86
 15  \w    -74.00  -9.00   0.50    3.06    --  -81.95 125.00  90.00  130
 16  \w   -151.00 -99.00   0.50    3.06    --  -81.95 -77.00 -90.00  104
 17  \w     31.00  75.00   0.50    3.06    --   99.76 -77.00   0.00   88
 18  \w     31.00 100.00   0.50    3.06    --   99.76-125.00 -60.00  138
 19  \w     87.00 136.00   0.50    3.06    --   99.76  15.00  60.00   98
 20  \w    121.00 169.00   0.50    3.06    --   99.76  77.00-150.00   96
 21  \w     87.00 136.00   0.50    3.06    --   99.76  15.00 120.00   98
 22  \w     98.00 136.00   0.50    3.06    --  111.05  15.00-120.00   76
 23  \w     42.00  75.00   0.50    3.06    --  111.05 -77.00  60.00   66
 24  \w     42.00  75.00   0.50    3.06    --  111.05 -77.00 -90.00   66
 25  \w     98.00 136.00   0.50    3.06    --  111.05  15.00 -90.00   76
 26  \w     42.00  75.00   0.50    3.06    --  111.05 -77.00  90.00   66
 27  \w     42.00  75.00   0.50    3.06    --  111.05 -77.00-150.00   66
 28  \w     40.00  92.00   0.50    3.06    --  111.05 -95.00 -30.00  104
 29  \w     42.00  75.00   0.50    3.06    --  111.05 -77.00  30.00   66
 30  \w    105.00 178.00   0.50    3.06    --  111.05  65.00 -40.00  146
 31  \w   -125.00 -41.00   0.50    0.77    --  -47.53 -38.00 -60.00  168
 32  \w   -125.00 -41.00   0.50    0.77    --  -47.53 -38.00  90.00  168
 33  \w   -125.00 -41.00   0.50    0.77    --  -47.53 -38.00   0.00  168
 34  \w   -125.00 -41.00   0.50    0.77    --  -47.53 -38.00-180.00  168
 35  \w   -125.00 -41.00   0.50    0.77    --  -47.53 -38.00-120.00  168
 36  \w   -125.00 -41.00   0.50    0.77    --  -47.53 -38.00  30.00  168
 37  \w   -159.00 -75.00   0.50    3.06    --  -81.95 -45.00   0.00  168
 38  \w   -159.00 -75.00   0.50    3.06    --  -81.95 -45.00 120.00  168
 39  \w   -159.00 -75.00   0.50    3.06    --  -81.95 -45.00 -60.00  168
 40  \w   -156.00-131.00   0.50    3.06    --  -81.95 -61.00-150.00   50
 41  \w   -156.00 -79.00   0.50    3.06    --  -81.95 -61.00  60.00  154
 42  \w   -159.00 -75.00   0.50    3.06    --  -81.95 -45.00-120.00  168
 43  \w     31.00 100.00   0.50    3.06    --   99.76-125.00 150.00  138
 44  \w     98.00 136.00   0.50    3.06    --  111.05  15.00-150.00   76
 45  \w     98.00 136.00   0.50    3.06    --  111.05  15.00 -60.00   76
 46  \w     98.00 136.00   0.50    3.06    --  111.05  15.00  90.00   76
 47  \w     98.00 136.00   0.50    3.06    --  111.05  15.00 -30.00   76
 48  \w     40.00  92.00   0.50    3.06    --  111.05 -95.00 150.00  104
 49  \w     98.00 136.00   0.50    3.06    --  111.05  15.00 150.00   76
;
_diffrn_measurement_device 'four-circle diffractometer'
_diffrn_measurement_device_type 'XtaLAB Synergy, Dualflex, HyPix-Arc 100'
_diffrn_measurement_method '\w scans'
_diffrn_orient_matrix_type 'CrysAlisPro convention (1999,Acta A55,543-557)'
_diffrn_orient_matrix_UB_11 0.0368887000
_diffrn_orient_matrix_UB_12 0.0150353000
_diffrn_orient_matrix_UB_13 0.1095415000
_diffrn_orient_matrix_UB_21 0.0724868000
_diffrn_orient_matrix_UB_22 0.0446030000
_diffrn_orient_matrix_UB_23 -0.0287585000
_diffrn_orient_matrix_UB_31 -0.0921438000
_diffrn_orient_matrix_UB_32 0.0410144000
_diffrn_orient_matrix_UB_33 -0.0089865000
_diffrn_radiation_monochromator mirror
_diffrn_radiation_probe x-ray
_diffrn_radiation_type 'Cu K\a'
_diffrn_radiation_wavelength 1.54184
_diffrn_reflns_av_R_equivalents 0.0738
_diffrn_reflns_av_unetI/netI 0.0254
_diffrn_reflns_Laue_measured_fraction_full 1.000
_diffrn_reflns_Laue_measured_fraction_max 0.971
_diffrn_reflns_limit_h_max 14
_diffrn_reflns_limit_h_min -16
_diffrn_reflns_limit_k_max 31
_diffrn_reflns_limit_k_min -28
_diffrn_reflns_limit_l_max 17
_diffrn_reflns_limit_l_min -17
_diffrn_reflns_number 80880
_diffrn_reflns_point_group_measured_fraction_full 1.000
_diffrn_reflns_point_group_measured_fraction_max 0.971
_diffrn_reflns_theta_full 67.684
_diffrn_reflns_theta_max 78.934
_diffrn_reflns_theta_min 3.583
_diffrn_source 'micro-focus sealed X-ray tube'
_diffrn_source_type 'PhotonJet (Cu) X-ray Source'
_exptl_absorpt_coefficient_mu 25.749
_exptl_absorpt_correction_T_max 0.640
_exptl_absorpt_correction_T_min 0.282
_exptl_absorpt_correction_type analytical
_exptl_absorpt_process_details
;
CrysAlisPro 1.171.44.114a (Rigaku Oxford Diffraction, 2025)
Analytical numeric absorption correction using a multifaceted crystal
model based on expressions derived by R.C. Clark & J.S. Reid.
(Clark, R. C. & Reid, J. S. (1995). Acta Cryst. A51, 887-897)
Empirical absorption correction using spherical harmonics,
implemented in SCALE3 ABSPACK scaling algorithm.
;
_exptl_crystal_colour black
_exptl_crystal_colour_primary black
_exptl_crystal_density_diffrn 2.177
_exptl_crystal_description block
_exptl_crystal_F_000 2596
_exptl_crystal_size_max 0.171
_exptl_crystal_size_mid 0.063
_exptl_crystal_size_min 0.051
_refine_diff_density_max 2.741
_refine_diff_density_min -3.177
_refine_diff_density_rms 0.225
_refine_ls_extinction_method none
_refine_ls_goodness_of_fit_ref 1.069
_refine_ls_hydrogen_treatment constr
_refine_ls_matrix_type full
_refine_ls_number_parameters 469
_refine_ls_number_reflns 8988
_refine_ls_number_restraints 2856
_refine_ls_restrained_S_all 79.086
_refine_ls_R_factor_all 0.0639
_refine_ls_R_factor_gt 0.0597
_refine_ls_shift/su_max 0.000
_refine_ls_shift/su_mean 0.000
_refine_ls_structure_factor_coef Fsqd
_refine_ls_weighting_details 'w=1/[\s^2^(Fo^2^)+(0.0610P)^2^+79.6710P] where P=(Fo^2^+2Fc^2^)/3'
_refine_ls_weighting_scheme calc
_refine_ls_wR_factor_gt 0.1495
_refine_ls_wR_factor_ref 0.1525
_reflns_Friedel_coverage 0.000
_reflns_number_gt 8216
_reflns_number_total 8988
_reflns_threshold_expression 'I > 2\s(I)'
_cod_data_source_file d5dt02432c2.cif
_cod_data_source_block zd473_CCDC2487219
_cod_database_code 7720503
_shelx_shelxl_version_number 2018/3
_chemical_oxdiff_formula 'C50 H70 Ir4 N '
_shelx_space_group_comment
;
The symmetry employed for this shelxl refinement is uniquely defined
by the following loop, which should always be used as a source of
symmetry information in preference to the above space-group names.
They are only intended as comments.
;
_diffrn_oxdiff_digest_od_ed
;

;
_diffrn_oxdiff_measurement_exp_name ZD473.par
_olex2_refinement_description
;
1. Fixed Uiso
 At 1.5 times of:
  All C(H,H,H) groups
2. Restrained distances
 C24B-C25B = C24B-C23B = C25B-C21B = C21B-C22B = C22B-C23B
 1.42 with sigma of 0.02
 C24B-C29B = C23B-C28B
 1.5 with sigma of 0.02
 C25B-C13 = C21B-C26B = C22B-C27B
 1.51 with sigma of 0.02
 C4B-C5B = C4B-C3B = C5B-C1B = C1B-C2B = C2B-C3B
 1.42 with sigma of 0.02
 C4B-C9B = C3B-C8B
 1.5 with sigma of 0.02
 C5B-C10B = C1B-C6B = C2B-C7B
 1.51 with sigma of 0.02
 C15B-C14B = C15B-C11B = C14B-C13B = C13B-C12B = C12B-C11B
 1.42 with sigma of 0.02
 C15B-C20B = C11B-C16B
 1.5 with sigma of 0.02
 C14B-C19B = C13B-C18B = C12B-C17B
 1.51 with sigma of 0.02
 C24B-C21B = C24B-C22B
 2.29 with sigma of 0.04
 C24B-C13 = C24B-C28B = C25B-C26B
 2.6 with sigma of 0.04
 C25B-C22B = C21B-C23B
 2.3 with sigma of 0.04
 C21B-C27B = C22B-C28B
 2.61 with sigma of 0.04
 C4B-C1B = C4B-C2B
 2.29 with sigma of 0.04
 C4B-C10B = C4B-C8B = C5B-C6B
 2.6 with sigma of 0.04
 C5B-C2B = C1B-C3B
 2.3 with sigma of 0.04
 C1B-C7B = C2B-C8B
 2.61 with sigma of 0.04
 C15B-C13B = C15B-C12B
 2.29 with sigma of 0.04
 C15B-C19B = C15B-C16B = C14B-C18B
 2.6 with sigma of 0.04
 C14B-C12B = C13B-C11B
 2.3 with sigma of 0.04
 C13B-C17B = C12B-C16B
 2.61 with sigma of 0.04
 C24B-C25B \\sim C25B-C21B \\sim C21B-C22B \\sim C22B-C23B \\sim C23B-C24B
 with sigma of 0.02
 C24B-C21B \\sim C25B-C22B \\sim C21B-C23B \\sim C23B-C25B \\sim C24B-C22B
 with sigma of 0.04
 C24B-C29B \\sim C25B-C13 \\sim C21B-C26B \\sim C22B-C27B \\sim C23B-C28B
 with sigma of 0.02
 C29B-C25B \\sim C29B-C23B \\sim C13-C24B \\sim C13-C21B \\sim C26B-C25B \\sim
C26B-C22B \\sim C27B-
 C21B \\sim C27B-C23B \\sim C28B-C22B \\sim C28B-C24B
 with sigma of 0.04
 C24B-C25B \\sim C33-C34
 with sigma of 0.02
 C24B-C23B \\sim C33-C32_$1
 with sigma of 0.02
 C24B-C29B \\sim C33-C38
 with sigma of 0.02
 C25B-C21B \\sim C34-C35
 with sigma of 0.02
 C25B-C13 \\sim C34-C39
 with sigma of 0.02
 C21B-C22B \\sim C35-C31_$1
 with sigma of 0.02
 C21B-C26B \\sim C35-C40_$2
 with sigma of 0.02
 C22B-C23B \\sim C31-C32
 with sigma of 0.02
 C22B-C27B \\sim C31-C36
 with sigma of 0.02
 C23B-C28B \\sim C32-C37
 with sigma of 0.02
 Ir3A-C24B \\sim Ir3A-C33
 with sigma of 0.04
 Ir3A-C25B \\sim Ir3A-C34
 with sigma of 0.04
 Ir3A-C21B \\sim Ir3A-C35
 with sigma of 0.04
 Ir3A-C22B \\sim Ir3A-C31_$1
 with sigma of 0.04
 Ir3A-C23B \\sim Ir3A-C32_$1
 with sigma of 0.04
 Ir3A-C28B \\sim Ir3A-C37_$1
 with sigma of 0.04
 Ir3A-C27B \\sim Ir3A-C36_$1
 with sigma of 0.04
 Ir3A-C26B \\sim Ir3A-C40_$2
 with sigma of 0.04
 Ir3A-C13 \\sim Ir3A-C39
 with sigma of 0.04
 Ir3A-C29B \\sim Ir3A-C38
 with sigma of 0.04
 Ir3B-C24B \\sim Ir3B-C33
 with sigma of 0.04
 Ir3B-C25B \\sim Ir3B-C34
 with sigma of 0.04
 Ir3B-C21B \\sim Ir3B-C35
 with sigma of 0.04
 Ir3B-C22B \\sim Ir3B-C31_$1
 with sigma of 0.04
 Ir3B-C23B \\sim Ir3B-C32_$1
 with sigma of 0.04
 Ir3B-C27B \\sim Ir3B-C36_$1
 with sigma of 0.04
 Ir3B-C26B \\sim Ir3B-C40_$2
 with sigma of 0.04
 Ir3B-C13 \\sim Ir3B-C39
 with sigma of 0.04
 C24B-C21B \\sim C33-C35
 with sigma of 0.04
 C24B-C22B \\sim C33-C31_$1
 with sigma of 0.04
 C24B-C28B \\sim C33-C37_$1
 with sigma of 0.04
 C24B-C13 \\sim C33-C39
 with sigma of 0.04
 C25B-C22B \\sim C34-C31_$1
 with sigma of 0.04
 C25B-C23B \\sim C34-C32_$1
 with sigma of 0.04
 C25B-C26B \\sim C34-C40_$2
 with sigma of 0.04
 C25B-C29B \\sim C34-C38
 with sigma of 0.04
 C21B-C23B \\sim C35-C32_$1
 with sigma of 0.04
 C21B-C27B \\sim C35-C36_$1
 with sigma of 0.04
 C21B-C13 \\sim C35-C39
 with sigma of 0.04
 C22B-C28B \\sim C31-C37
 with sigma of 0.04
 C22B-C26B \\sim C31_$1-C40_$2
 with sigma of 0.04
 C23B-C27B \\sim C32-C36
 with sigma of 0.04
 C23B-C29B \\sim C32_$1-C38
 with sigma of 0.04
 C34-C33 \\sim C25B-C24B \\sim C23B-C24B \\sim C32_$1-C33 \\sim C32-C31 \\sim
C23B-C22B \\sim C31_$1-
 C35 \\sim C22B-C21B \\sim C35-C34 \\sim C21B-C25B
 with sigma of 0.01
 C21B-C26B \\sim C34-C39 \\sim C25B-C13 \\sim C33-C38 \\sim C24B-C29B \\sim
C32-C37 \\sim C23B-C28B ~
 C31-C36 \\sim C22B-C27B \\sim C35-C40_$2
 with sigma of 0.01
 C4B-C5B \\sim C5B-C1B \\sim C1B-C2B \\sim C2B-C3B \\sim C3B-C4B
 with sigma of 0.02
 C4B-C1B \\sim C5B-C2B \\sim C1B-C3B \\sim C3B-C5B \\sim C4B-C2B
 with sigma of 0.04
 C4B-C9B \\sim C5B-C10B \\sim C1B-C6B \\sim C2B-C7B \\sim C3B-C8B
 with sigma of 0.02
 C9B-C5B \\sim C9B-C3B \\sim C10B-C4B \\sim C10B-C1B \\sim C6B-C5B \\sim
C6B-C2B \\sim C7B-C1B \\sim C7B-
 C3B \\sim C8B-C2B \\sim C8B-C4B
 with sigma of 0.04
 C4B-C5B \\sim C3A-C4A
 with sigma of 0.02
 C4B-C3B \\sim C3A-C2A
 with sigma of 0.02
 C4B-C9B \\sim C3A-C8A
 with sigma of 0.02
 C5B-C1B \\sim C4A-C5A
 with sigma of 0.02
 C5B-C10B \\sim C4A-C9A
 with sigma of 0.02
 C1B-C2B \\sim C5A-C1A
 with sigma of 0.02
 C1B-C6B \\sim C5A-C10A
 with sigma of 0.02
 C2B-C3B \\sim C1A-C2A
 with sigma of 0.02
 C2B-C7B \\sim C1A-C6A
 with sigma of 0.02
 C3B-C8B \\sim C2A-C7A
 with sigma of 0.02
 Ir1A-C4B \\sim Ir1A-C3A
 with sigma of 0.04
 Ir1A-C5B \\sim Ir1A-C4A
 with sigma of 0.04
 Ir1A-C1B \\sim Ir1A-C5A
 with sigma of 0.04
 Ir1A-C2B \\sim Ir1A-C1A
 with sigma of 0.04
 Ir1A-C3B \\sim Ir1A-C2A
 with sigma of 0.04
 Ir1A-C8B \\sim Ir1A-C7A
 with sigma of 0.04
 Ir1A-C7B \\sim Ir1A-C6A
 with sigma of 0.04
 Ir1A-C6B \\sim Ir1A-C10A
 with sigma of 0.04
 Ir1A-C10B \\sim Ir1A-C9A
 with sigma of 0.04
 Ir1A-C9B \\sim Ir1A-C8A
 with sigma of 0.04
 Ir1B-C4B \\sim Ir1B-C3A
 with sigma of 0.04
 Ir1B-C5B \\sim Ir1B-C4A
 with sigma of 0.04
 Ir1B-C1B \\sim Ir1B-C5A
 with sigma of 0.04
 Ir1B-C2B \\sim Ir1B-C1A
 with sigma of 0.04
 Ir1B-C3B \\sim Ir1B-C2A
 with sigma of 0.04
 Ir1B-C8B \\sim Ir1B-C7A
 with sigma of 0.04
 Ir1B-C7B \\sim Ir1B-C6A
 with sigma of 0.04
 Ir1B-C6B \\sim Ir1B-C10A
 with sigma of 0.04
 Ir1B-C10B \\sim Ir1B-C9A
 with sigma of 0.04
 Ir1B-C9B \\sim Ir1B-C8A
 with sigma of 0.04
 C4B-C1B \\sim C3A-C5A
 with sigma of 0.04
 C4B-C2B \\sim C3A-C1A
 with sigma of 0.04
 C4B-C8B \\sim C3A-C7A
 with sigma of 0.04
 C4B-C10B \\sim C3A-C9A
 with sigma of 0.04
 C5B-C2B \\sim C4A-C1A
 with sigma of 0.04
 C5B-C3B \\sim C4A-C2A
 with sigma of 0.04
 C5B-C6B \\sim C4A-C10A
 with sigma of 0.04
 C5B-C9B \\sim C4A-C8A
 with sigma of 0.04
 C1B-C3B \\sim C5A-C2A
 with sigma of 0.04
 C1B-C7B \\sim C5A-C6A
 with sigma of 0.04
 C1B-C10B \\sim C5A-C9A
 with sigma of 0.04
 C2B-C8B \\sim C1A-C7A
 with sigma of 0.04
 C2B-C6B \\sim C1A-C10A
 with sigma of 0.04
 C3B-C7B \\sim C2A-C6A
 with sigma of 0.04
 C3B-C9B \\sim C2A-C8A
 with sigma of 0.04
 C7B-C2B \\sim C6A-C1A \\sim C6B-C1B \\sim C10A-C5A \\sim C10B-C5B \\sim
C9A-C4A \\sim C9B-C4B \\sim C8A-
 C3A \\sim C8B-C3B \\sim C7A-C2A
 with sigma of 0.01
 C2A-C1A \\sim C2B-C1B \\sim C1A-C5A \\sim C1B-C5B \\sim C5A-C4A \\sim C5B-C4B
\\sim C4A-C3A \\sim C3B-C4B
 \\sim C2A-C3A \\sim C3B-C2B
 with sigma of 0.01
 C15B-C14B \\sim C14B-C13B \\sim C13B-C12B \\sim C12B-C11B \\sim C11B-C15B
 with sigma of 0.02
 C15B-C13B \\sim C14B-C12B \\sim C13B-C11B \\sim C11B-C14B \\sim C15B-C12B
 with sigma of 0.04
 C15B-C20B \\sim C14B-C19B \\sim C13B-C18B \\sim C12B-C17B \\sim C11B-C16B
 with sigma of 0.02
 C20B-C14B \\sim C20B-C11B \\sim C19B-C15B \\sim C19B-C13B \\sim C18B-C14B
\\sim C18B-C12B \\sim C17B-
 C13B \\sim C17B-C11B \\sim C16B-C12B \\sim C16B-C15B
 with sigma of 0.04
 C15B-C14B \\sim C13A-C12A
 with sigma of 0.02
 C15B-C11B \\sim C13A-C14A
 with sigma of 0.02
 C15B-C20B \\sim C13A-C18A
 with sigma of 0.02
 C14B-C13B \\sim C12A-C11A
 with sigma of 0.02
 C14B-C19B \\sim C12A-C17A
 with sigma of 0.02
 C13B-C12B \\sim C11A-C15A
 with sigma of 0.02
 C13B-C18B \\sim C11A-C16A
 with sigma of 0.02
 C12B-C11B \\sim C15A-C14A
 with sigma of 0.02
 C12B-C17B \\sim C15A-C20A
 with sigma of 0.02
 C11B-C16B \\sim C14A-C19A
 with sigma of 0.02
 Ir2B-C15B \\sim Ir2B-C13A
 with sigma of 0.04
 Ir2B-C14B \\sim Ir2B-C12A
 with sigma of 0.04
 Ir2B-C13B \\sim Ir2B-C11A
 with sigma of 0.04
 Ir2B-C12B \\sim Ir2B-C15A
 with sigma of 0.04
 Ir2B-C11B \\sim Ir2B-C14A
 with sigma of 0.04
 Ir2B-C17B \\sim Ir2B-C20A
 with sigma of 0.04
 Ir2B-C18B \\sim Ir2B-C16A
 with sigma of 0.04
 Ir2B-C19B \\sim Ir2B-C17A
 with sigma of 0.04
 Ir2B-C20B \\sim Ir2B-C18A
 with sigma of 0.04
 Ir2A-C15B \\sim Ir2A-C13A
 with sigma of 0.04
 Ir2A-C14B \\sim Ir2A-C12A
 with sigma of 0.04
 Ir2A-C13B \\sim Ir2A-C11A
 with sigma of 0.04
 Ir2A-C12B \\sim Ir2A-C15A
 with sigma of 0.04
 Ir2A-C11B \\sim Ir2A-C14A
 with sigma of 0.04
 Ir2A-C16B \\sim Ir2A-C19A
 with sigma of 0.04
 Ir2A-C17B \\sim Ir2A-C20A
 with sigma of 0.04
 Ir2A-C18B \\sim Ir2A-C16A
 with sigma of 0.04
 Ir2A-C19B \\sim Ir2A-C17A
 with sigma of 0.04
 Ir2A-C20B \\sim Ir2A-C18A
 with sigma of 0.04
 C15B-C13B \\sim C13A-C11A
 with sigma of 0.04
 C15B-C12B \\sim C13A-C15A
 with sigma of 0.04
 C15B-C16B \\sim C13A-C19A
 with sigma of 0.04
 C15B-C19B \\sim C13A-C17A
 with sigma of 0.04
 C14B-C12B \\sim C12A-C15A
 with sigma of 0.04
 C14B-C11B \\sim C12A-C14A
 with sigma of 0.04
 C14B-C18B \\sim C12A-C16A
 with sigma of 0.04
 C14B-C20B \\sim C12A-C18A
 with sigma of 0.04
 C13B-C11B \\sim C11A-C14A
 with sigma of 0.04
 C13B-C17B \\sim C11A-C20A
 with sigma of 0.04
 C13B-C19B \\sim C11A-C17A
 with sigma of 0.04
 C12B-C16B \\sim C15A-C19A
 with sigma of 0.04
 C12B-C18B \\sim C15A-C16A
 with sigma of 0.04
 C11B-C17B \\sim C14A-C20A
 with sigma of 0.04
 C11B-C20B \\sim C14A-C18A
 with sigma of 0.04
 C20B-C15B \\sim C12A-C17A \\sim C14B-C19B \\sim C11A-C16A \\sim C13B-C18B
\\sim C15A-C20A \\sim C12B-
 C17B \\sim C14A-C19A \\sim C16B-C11B \\sim C13A-C18A
 with sigma of 0.01
 C13B-C14B \\sim C11A-C12A \\sim C14B-C15B \\sim C12A-C13A \\sim C11B-C15B
\\sim C14A-C13A \\sim C12B-
 C11B \\sim C15A-C14A \\sim C15A-C11A \\sim C12B-C13B
 with sigma of 0.01
3. Restrained planarity
 C13, C21B, C22B, C23B, C24B, C25B, C26B, C27B, C28B, C29B
 with sigma of 0.1
 C1B, C2B, C3B, C4B, C5B, C6B, C7B, C8B, C9B, C10B
 with sigma of 0.1
 C11B, C12B, C13B, C14B, C15B, C16B, C17B, C18B, C19B, C20B
 with sigma of 0.1
4. Uiso/Uaniso restraints and constraints
C13 \\sim C21B \\sim C22B \\sim C23B \\sim C24B \\sim C25B \\sim C26B \\sim
C27B \\sim C28B \\sim C29B: within 2A with sigma of 0.04 and sigma for terminal
atoms of 0.08 within 2A
C13 \\sim C21B \\sim C22B \\sim C23B \\sim C24B \\sim C25B \\sim C26B \\sim
C27B \\sim C28B \\sim C29B \\sim C31 \\sim C32 \\sim C33 \\sim C34 \\sim C35
\\sim C36 \\sim C37 \\sim C38 \\sim C39 \\sim C40: within 2A with sigma of 0.01
and sigma for terminal atoms of 0.02 within 2A
C1B \\sim C2B \\sim C3B \\sim C4B \\sim C5B \\sim C6B \\sim C7B \\sim C8B \\sim
C9B \\sim C10B: within 2A with sigma of 0.04 and sigma for terminal atoms of
0.08 within 2A
C1B \\sim C2B \\sim C3B \\sim C4B \\sim C5B \\sim C6B \\sim C7B \\sim C8B \\sim
C9B \\sim C10B \\sim C1A \\sim C2A \\sim C3A \\sim C4A \\sim C5A \\sim C6A
\\sim C7A \\sim C8A \\sim C9A \\sim C10A: within 2A with sigma of 0.01 and
sigma for terminal atoms of 0.02 within 2A
C1B \\sim C2B \\sim C3B \\sim C4B \\sim C5B \\sim C6B \\sim C7B \\sim C8B \\sim
C9B \\sim C10B \\sim C13 \\sim C21A \\sim C21B \\sim C22A \\sim C22B \\sim C23A
\\sim C23B \\sim C24A \\sim C24B \\sim C25A \\sim C25B \\sim C26A \\sim C26B
\\sim C27A \\sim C27B \\sim C28A \\sim C28B \\sim C29A \\sim C29B \\sim C30A
\\sim C1A \\sim C2A \\sim C3A \\sim C4A \\sim C5A \\sim C6A \\sim C7A \\sim C8A
\\sim C9A \\sim C10A \\sim C31 \\sim C32 \\sim C33 \\sim C34 \\sim C35 \\sim
C36 \\sim C37 \\sim C38 \\sim C39 \\sim C40: within 2A with sigma of 0.01 and
sigma for terminal atoms of 0.02 within 2A
C11B \\sim C12B \\sim C13B \\sim C14B \\sim C15B \\sim C16B \\sim C17B \\sim
C18B \\sim C19B \\sim C20B: within 2A with sigma of 0.04 and sigma for terminal
atoms of 0.08 within 2A
C11B \\sim C12B \\sim C13B \\sim C14B \\sim C15B \\sim C16B \\sim C17B \\sim
C18B \\sim C19B \\sim C20B \\sim C11A \\sim C12A \\sim C13A \\sim C14A \\sim
C15A \\sim C16A \\sim C17A \\sim C18A \\sim C19A \\sim C20A: within 2A with
sigma of 0.01 and sigma for terminal atoms of 0.02 within 2A
5. Rigid body (RIGU) restrains
 C13, C21B, C22B, C23B, C24B, C25B, C26B, C27B, C28B, C29B
 with sigma for 1-2 distances of 0.004 and sigma for 1-3 distances of 0.004
 C13, C21B, C22B, C23B, C24B, C25B, C26B, C27B, C28B, C29B, C31, C32, C33, C34,
  C35, C36, C37, C38, C39, C40
 with sigma for 1-2 distances of 0.004 and sigma for 1-3 distances of 0.004
 C1B, C2B, C3B, C4B, C5B, C6B, C7B, C8B, C9B, C10B
 with sigma for 1-2 distances of 0.004 and sigma for 1-3 distances of 0.004
 C1B, C2B, C3B, C4B, C5B, C6B, C7B, C8B, C9B, C10B, C1A, C2A, C3A, C4A, C5A,
 C6A, C7A, C8A, C9A, C10A
 with sigma for 1-2 distances of 0.004 and sigma for 1-3 distances of 0.004
 C1B, C2B, C3B, C4B, C5B, C6B, C7B, C8B, C9B, C10B, C13, C21A, C21B, C22A,
 C22B, C23A, C23B, C24A, C24B, C25A, C25B, C26A, C26B, C27A, C27B, C28A, C28B,
 C29A, C29B, C30A, C1A, C2A, C3A, C4A, C5A, C6A, C7A, C8A, C9A, C10A, C31, C32,
 C33, C34, C35, C36, C37, C38, C39, C40
 with sigma for 1-2 distances of 0.004 and sigma for 1-3 distances of 0.004
 C11B, C12B, C13B, C14B, C15B, C16B, C17B, C18B, C19B, C20B
 with sigma for 1-2 distances of 0.004 and sigma for 1-3 distances of 0.004
 C11B, C12B, C13B, C14B, C15B, C16B, C17B, C18B, C19B, C20B, C11A, C12A, C13A,
 C14A, C15A, C16A, C17A, C18A, C19A, C20A
 with sigma for 1-2 distances of 0.004 and sigma for 1-3 distances of 0.004
6. Others
 Fixed Sof: Ir1A(0.8) Ir1B(0.2) Ir2A(0.8) Ir3B(0.2) C1B(0.2) C2B(0.2) C3B(0.2)
 C4B(0.2) C5B(0.2) C6B(0.2) H6BA(0.2) H6BB(0.2) H6BC(0.2) C7B(0.2) H7BA(0.2)
 H7BB(0.2) H7BC(0.2) C8B(0.2) H8BA(0.2) H8BB(0.2) H8BC(0.2) C9B(0.2) H9BA(0.2)
 H9BB(0.2) H9BC(0.2) C10B(0.2) H10A(0.2) H10B(0.2) H10C(0.2) C11B(0.8)
 C12B(0.8) C13(0.2) H13A(0.2) H13B(0.2) H13C(0.2) C13B(0.8) C14B(0.8) C15B(0.8)
 C16B(0.8) H16A(0.8) H16B(0.8) H16C(0.8) C17B(0.8) H17A(0.8) H17B(0.8)
 H17C(0.8) C18B(0.8) H18A(0.8) H18B(0.8) H18C(0.8) C19B(0.8) H19A(0.8)
 H19B(0.8) H19C(0.8) C20B(0.8) H20A(0.8) H20B(0.8) H20C(0.8) C21B(0.2)
 C22B(0.2) C23B(0.2) C24B(0.2) C25B(0.2) C26B(0.2) H26D(0.2) H26E(0.2)
 H26F(0.2) C27B(0.2) H27D(0.2) H27E(0.2) H27F(0.2) C28B(0.2) H28D(0.2)
 H28E(0.2) H28F(0.2) C29B(0.2) H29D(0.2) H29E(0.2) H29F(0.2) Ir2B(0.2)
 Ir3A(0.8) C1A(0.8) C2A(0.8) C3A(0.8) C4A(0.8) C5A(0.8) C6A(0.8) H6AA(0.8)
 H6AB(0.8) H6AC(0.8) C7A(0.8) H7AA(0.8) H7AB(0.8) H7AC(0.8) C8A(0.8) H8AA(0.8)
 H8AB(0.8) H8AC(0.8) C9A(0.8) H9AA(0.8) H9AB(0.8) H9AC(0.8) C10A(0.8) H10D(0.8)
 H10E(0.8) H10F(0.8) C11A(0.2) C12A(0.2) C13A(0.2) C14A(0.2) C15A(0.2)
 C16A(0.2) H16D(0.2) H16E(0.2) H16F(0.2) C17A(0.2) H17D(0.2) H17E(0.2)
 H17F(0.2) C18A(0.2) H18D(0.2) H18E(0.2) H18F(0.2) C19A(0.2) H19D(0.2)
 H19E(0.2) H19F(0.2) C20A(0.2) H20D(0.2) H20E(0.2) H20F(0.2) C31(0.8) C32(0.8)
 C33(0.8) C34(0.8) C35(0.8) C36(0.8) H36A(0.8) H36B(0.8) H36C(0.8) C37(0.8)
 H37A(0.8) H37B(0.8) H37C(0.8) C38(0.8) H38A(0.8) H38B(0.8) H38C(0.8) C39(0.8)
 H39A(0.8) H39B(0.8) H39C(0.8) C40(0.8) H40A(0.8) H40B(0.8) H40C(0.8)
 Fixed X: Ir1A(0.483191) Ir1B(0.509763) Ir2A(0.272657) Ir3B(0.181426)
 Ir4(0.238214) Nb1(0.303988) C1B(0.664062) C2B(0.607606) C3B(0.58869)
 C4B(0.631337) C5B(0.677505) C6B(0.706244) C7B(0.578226) C8B(0.536088)
 C9B(0.626584) C10B(0.733394) C11B(0.184862) C12B(0.238995) C13(0.259933)
 C13B(0.192794) C14B(0.110086) C15B(0.103675) C16B(0.203909) C17B(0.325728)
 C18B(0.219905) C19B(0.03966) C20B(0.017268) C21A(0.179605) C21B(0.154831)
 C22A(0.275105) C22B(0.053022) C23A(0.35479) C23B(0.000587) C24A(0.303288)
 C24B(0.070189) C25A(0.197641) C25B(0.165774) C26A(0.071692) C26B(0.236814)
 C27A(0.296594) C27B(0.005979) C28A(0.472459) C28B(-0.111753) C29A(0.356965)
 C29B(0.044644) C30A(0.116893) Ir2B(0.234046) Ir3A(0.141274) C1A(0.615892)
 C2A(0.565825) C3A(0.568007) C4A(0.627978) C5A(0.656305) C6A(0.624875)
 C7A(0.526355) C8A(0.523634) C9A(0.653872) C10A(0.721334) C11A(0.185723)
 C12A(0.109021) C13A(0.123919) C14A(0.218753) C15A(0.258931) C16A(0.188498)
 C17A(0.006021) C18A(0.050446) C19A(0.265218) C20A(0.351974) C31(-0.009254)
 C32(-0.008032) C33(0.091216) C34(0.149394) C35(0.087399) C36(-0.0968) C37(-
 0.096753) C38(0.123487) C39(0.249104) C40(0.109277)
 Fixed Y: Ir1A(0.585385) Ir1B(0.599422) Ir2A(0.658696) Ir3B(0.600553)
 Ir4(0.706264) Nb1(0.634068) C1B(0.612103) C2B(0.579681) C3B(0.528798)
 C4B(0.53021) C5B(0.581805) C6B(0.668428) C7B(0.59411) C8B(0.480081)
 C9B(0.484393) C10B(0.600266) C11B(0.73243) C12B(0.712328) C13(0.478786)
 C13B(0.66133) C14B(0.650596) C15B(0.695053) C16B(0.786413) C17B(0.739921)
 C18B(0.626054) C19B(0.600986) C20B(0.702847) C21A(0.759151) C21B(0.54008)
 C22A(0.72973) C22B(0.565002) C23A(0.749745) C23B(0.552171) C24A(0.786801)
 C24B(0.519622) C25A(0.792974) C25B(0.512339) C26A(0.752165) C26B(0.541853)
 C27A(0.69383) C27B(0.598125) C28A(0.73744) C28B(0.567918) C29A(0.822155)
 C29B(0.496415) C30A(0.831581) Ir2B(0.628551) Ir3A(0.598927) C1A(0.574031)
 C2A(0.523089) C3A(0.505794) C4A(0.544435) C5A(0.586226) C6A(0.601219)
 C7A(0.486817) C8A(0.453403) C9A(0.538607) C10A(0.634315) C11A(0.644545)
 C12A(0.64889) C13A(0.700063) C14A(0.72353) C15A(0.688231) C16A(0.601238)
 C17A(0.617051) C18A(0.726171) C19A(0.77695) C20A(0.699484) C31(0.568192)
 C32(0.542933) C33(0.516026) C34(0.522964) C35(0.557262) C36(0.604347)
 C37(0.539419) C38(0.478541) C39(0.492685) C40(0.572924)
 Fixed Z: Ir1A(0.300051) Ir1B(0.297399) Ir2A(0.499945) Ir3B(0.176282)
 Ir4(0.199203) Nb1(0.314807) C1B(0.266397) C2B(0.189027) C3B(0.229115)
 C4B(0.331461) C5B(0.354764) C6B(0.258337) C7B(0.08151) C8B(0.17508)
 C9B(0.401834) C10B(0.455242) C11B(0.523079) C12B(0.616003) C13(0.21406)
 C13B(0.630744) C14B(0.548051) C15B(0.482051) C16B(0.478683) C17B(0.689728)
 C18B(0.721484) C19B(0.531751) C20B(0.391644) C21A(0.057278) C21B(0.073174)
 C22A(0.052773) C22B(0.05287) C23A(0.133524) C23B(0.130733) C24A(0.188272)
 C24B(0.199311) C25A(0.13693) C25B(0.164046) C26A(-0.015015) C26B(0.008423)
 C27A(-0.026258) C27B(-0.037035) C28A(0.152656) C28B(0.137802) C29A(0.269245)
 C29B(0.292747) C30A(0.165174) Ir2B(0.476861) Ir3A(0.208921) C1A(0.223536)
 C2A(0.223425) C3A(0.320971) C4A(0.383738) C5A(0.323977) C6A(0.128551)
 C7A(0.137004) C8A(0.351068) C9A(0.49404) C10A(0.366685) C11A(0.619553)
 C12A(0.530107) C13A(0.487577) C14A(0.54292) C15A(0.622869) C16A(0.697052)
 C17A(0.507154) C18A(0.401278) C19A(0.519044) C20A(0.706326) C31(0.089581)
 C32(0.180886) C33(0.206482) C34(0.130527) C35(0.059024) C36(0.034981)
 C37(0.238107) C38(0.29365) C39(0.120337) C40(-0.040491)
;
_olex2_exptl_crystal_mounting_method 'The crystal was mounted on a MITIGEN holder in perfluoroether oil'
_olex2_submission_original_sample_id ZD473
_olex2_submission_special_instructions 'No special instructions were received'
_oxdiff_exptl_absorpt_empirical_details
;
Empirical correction (ABSPACK) includes:
- Absorption correction using spherical harmonics
- Frame scaling
;
_oxdiff_exptl_absorpt_empirical_full_max 2.742
_oxdiff_exptl_absorpt_empirical_full_min 0.495

loop_
_space_group_symop_operation_xyz
'x, y, z'
'-x+1/2, y+1/2, -z+1/2'
'-x, -y, -z'
'x-1/2, -y-1/2, z-1/2'

loop_
_atom_site_label
_atom_site_type_symbol
_atom_site_fract_x
_atom_site_fract_y
_atom_site_fract_z
_atom_site_U_iso_or_equiv
_atom_site_adp_type
_atom_site_occupancy
_atom_site_site_symmetry_order
_atom_site_calc_flag
_atom_site_refinement_flags_posn
_atom_site_refinement_flags_adp
_atom_site_refinement_flags_occupancy
_atom_site_disorder_assembly
_atom_site_disorder_group
Ir1A Ir 0.483191 0.585385 0.300051 0.0550(2) Uani 0.8 1 d . . P A 2
Ir1B Ir 0.509763 0.599422 0.297399 0.0505(8) Uani 0.2 1 d . . P A 1
Ir2A Ir 0.272657 0.658696 0.499945 0.04759(17) Uani 0.8 1 d . . P A 1
Ir3B Ir 0.181426 0.600553 0.176282 0.0495(7) Uani 0.2 1 d . . P A 1
Ir4 Ir 0.238214 0.706264 0.199203 0.03672(12) Uani 1 1 d . . . . .
Nb1 Nb 0.303988 0.634068 0.314807 0.03495(18) Uani 1 1 d . . . . .
C1B C 0.664062 0.612103 0.266397 0.098(4) Uani 0.2 1 d D U P A 1
C2B C 0.607606 0.579681 0.189027 0.098(4) Uani 0.2 1 d D U P A 1
C3B C 0.588690 0.528798 0.229115 0.099(4) Uani 0.2 1 d D U P A 1
C4B C 0.631337 0.530210 0.331461 0.100(4) Uani 0.2 1 d D U P A 1
C5B C 0.677505 0.581805 0.354764 0.100(4) Uani 0.2 1 d D U P A 1
C6B C 0.706244 0.668428 0.258337 0.087(7) Uani 0.2 1 d D U P A 1
H6BA H 0.742035 0.681040 0.323682 0.131 Uiso 0.2 1 calc R U P A 1
H6BB H 0.757299 0.668152 0.214106 0.131 Uiso 0.2 1 calc R U P A 1
H6BC H 0.646907 0.692824 0.231968 0.131 Uiso 0.2 1 calc R U P A 1
C7B C 0.578226 0.594110 0.081510 0.094(7) Uani 0.2 1 d D U P A 1
H7BA H 0.599457 0.631606 0.072149 0.142 Uiso 0.2 1 calc R U P A 1
H7BB H 0.615195 0.569709 0.043593 0.142 Uiso 0.2 1 calc R U P A 1
H7BC H 0.500887 0.590413 0.058746 0.142 Uiso 0.2 1 calc R U P A 1
C8B C 0.536088 0.480081 0.175080 0.100(7) Uani 0.2 1 d D U P A 1
H8BA H 0.533936 0.450560 0.221976 0.150 Uiso 0.2 1 calc R U P A 1
H8BB H 0.463148 0.489419 0.142178 0.150 Uiso 0.2 1 calc R U P A 1
H8BC H 0.576864 0.468480 0.125836 0.150 Uiso 0.2 1 calc R U P A 1
C9B C 0.626584 0.484393 0.401834 0.107(6) Uani 0.2 1 d D U P A 1
H9BA H 0.590046 0.453383 0.365741 0.160 Uiso 0.2 1 calc R U P A 1
H9BB H 0.699255 0.473830 0.433486 0.160 Uiso 0.2 1 calc R U P A 1
H9BC H 0.587349 0.496069 0.452194 0.160 Uiso 0.2 1 calc R U P A 1
C10B C 0.733394 0.600266 0.455242 0.101(6) Uani 0.2 1 d D U P A 1
H10A H 0.757997 0.637675 0.451378 0.152 Uiso 0.2 1 calc R U P A 1
H10B H 0.683809 0.598471 0.500768 0.152 Uiso 0.2 1 calc R U P A 1
H10C H 0.794819 0.576691 0.479098 0.152 Uiso 0.2 1 calc R U P A 1
C11B C 0.184862 0.732430 0.523079 0.087(3) Uani 0.8 1 d D U P A 1
C12B C 0.238995 0.712328 0.616003 0.090(3) Uani 0.8 1 d D U P A 1
C13 C 0.259933 0.478786 0.214060 0.073(6) Uani 0.2 1 d D U P A 1
H13A H 0.316125 0.480144 0.175208 0.110 Uiso 0.2 1 calc R U P A 1
H13B H 0.287513 0.493298 0.280082 0.110 Uiso 0.2 1 calc R U P A 1
H13C H 0.237256 0.441144 0.219342 0.110 Uiso 0.2 1 calc R U P A 1
C13B C 0.192794 0.661330 0.630744 0.089(3) Uani 0.8 1 d D U P A 1
C14B C 0.110086 0.650596 0.548051 0.089(3) Uani 0.8 1 d D U P A 1
C15B C 0.103675 0.695053 0.482051 0.084(3) Uani 0.8 1 d D U P A 1
C16B C 0.203909 0.786413 0.478683 0.104(5) Uani 0.8 1 d D U P A 1
H16A H 0.264435 0.804576 0.520861 0.156 Uiso 0.8 1 calc R U P A 1
H16B H 0.219774 0.780782 0.413050 0.156 Uiso 0.8 1 calc R U P A 1
H16C H 0.139904 0.808985 0.473268 0.156 Uiso 0.8 1 calc R U P A 1
C17B C 0.325728 0.739921 0.689728 0.109(5) Uani 0.8 1 d D U P A 1
H17A H 0.344148 0.774520 0.662622 0.164 Uiso 0.8 1 calc R U P A 1
H17B H 0.300214 0.746510 0.750882 0.164 Uiso 0.8 1 calc R U P A 1
H17C H 0.389066 0.716625 0.703486 0.164 Uiso 0.8 1 calc R U P A 1
C18B C 0.219905 0.626054 0.721484 0.107(5) Uani 0.8 1 d D U P A 1
H18A H 0.279853 0.642069 0.767916 0.160 Uiso 0.8 1 calc R U P A 1
H18B H 0.157704 0.623453 0.752732 0.160 Uiso 0.8 1 calc R U P A 1
H18C H 0.239738 0.589765 0.702645 0.160 Uiso 0.8 1 calc R U P A 1
C19B C 0.039660 0.600986 0.531751 0.103(5) Uani 0.8 1 d D U P A 1
H19A H 0.059732 0.576207 0.587666 0.155 Uiso 0.8 1 calc R U P A 1
H19B H -0.035113 0.611837 0.525885 0.155 Uiso 0.8 1 calc R U P A 1
H19C H 0.048635 0.582707 0.471117 0.155 Uiso 0.8 1 calc R U P A 1
C20B C 0.017268 0.702847 0.391644 0.085(5) Uani 0.8 1 d D U P A 1
H20A H -0.027566 0.670330 0.380656 0.127 Uiso 0.8 1 calc R U P A 1
H20B H -0.026716 0.734171 0.401190 0.127 Uiso 0.8 1 calc R U P A 1
H20C H 0.049928 0.709104 0.334329 0.127 Uiso 0.8 1 calc R U P A 1
C21A C 0.179605 0.759151 0.057278 0.067(2) Uani 1 1 d . U . . .
C21B C 0.154831 0.540080 0.073174 0.079(3) Uani 0.2 1 d D U P A 1
C22A C 0.275105 0.729730 0.052773 0.066(2) Uani 1 1 d . U . . .
C22B C 0.053022 0.565002 0.052870 0.081(3) Uani 0.2 1 d D U P A 1
C23A C 0.354790 0.749745 0.133524 0.061(2) Uani 1 1 d . U . . .
C23B C 0.000587 0.552171 0.130733 0.081(3) Uani 0.2 1 d D U P A 1
C24A C 0.303288 0.786801 0.188272 0.062(2) Uani 1 1 d . U . . .
C24B C 0.070189 0.519622 0.199311 0.079(3) Uani 0.2 1 d D U P A 1
C25A C 0.197641 0.792974 0.136930 0.067(3) Uani 1 1 d . U . . .
C25B C 0.165774 0.512339 0.164046 0.078(3) Uani 0.2 1 d D U P A 1
C26A C 0.071692 0.752165 -0.015015 0.085(5) Uani 1 1 d . U . . .
H26A H 0.079573 0.725622 -0.065711 0.128 Uiso 1 1 calc R U . . .
H26B H 0.017766 0.739399 0.021025 0.128 Uiso 1 1 calc R U . . .
H26C H 0.049244 0.787039 -0.046241 0.128 Uiso 1 1 calc R U . . .
C26B C 0.236814 0.541853 0.008423 0.080(6) Uani 0.2 1 d D U P A 1
H26D H 0.209518 0.563793 -0.050157 0.120 Uiso 0.2 1 calc R U P A 1
H26E H 0.303009 0.557959 0.045099 0.120 Uiso 0.2 1 calc R U P A 1
H26F H 0.251140 0.504958 -0.011712 0.120 Uiso 0.2 1 calc R U P A 1
C27A C 0.296594 0.693830 -0.026258 0.094(4) Uani 1 1 d . U . . .
H27A H 0.369392 0.679510 -0.008093 0.141 Uiso 1 1 calc R U . . .
H27B H 0.245546 0.663727 -0.035404 0.141 Uiso 1 1 calc R U . . .
H27C H 0.289112 0.714418 -0.087756 0.141 Uiso 1 1 calc R U . . .
C27B C 0.005979 0.598125 -0.037035 0.082(5) Uani 0.2 1 d D U P A 1
H27D H 0.058212 0.601194 -0.079831 0.123 Uiso 0.2 1 calc R U P A 1
H27E H -0.058650 0.580293 -0.073044 0.123 Uiso 0.2 1 calc R U P A 1
H27F H -0.012145 0.634377 -0.016554 0.123 Uiso 0.2 1 calc R U P A 1
C28A C 0.472459 0.737440 0.152656 0.084(4) Uani 1 1 d . U . . .
H28A H 0.486924 0.710683 0.104692 0.126 Uiso 1 1 calc R U . . .
H28B H 0.512274 0.770765 0.146341 0.126 Uiso 1 1 calc R U . . .
H28C H 0.494804 0.722859 0.219392 0.126 Uiso 1 1 calc R U . . .
C28B C -0.111753 0.567918 0.137802 0.088(5) Uani 0.2 1 d D U P A 1
H28D H -0.127942 0.553812 0.199322 0.132 Uiso 0.2 1 calc R U P A 1
H28E H -0.118103 0.607504 0.136935 0.132 Uiso 0.2 1 calc R U P A 1
H28F H -0.162162 0.552663 0.081741 0.132 Uiso 0.2 1 calc R U P A 1
C29A C 0.356965 0.822155 0.269245 0.079(4) Uani 1 1 d . U . . .
H29A H 0.430263 0.809468 0.292881 0.118 Uiso 1 1 calc R U . . .
H29B H 0.358299 0.859453 0.245204 0.118 Uiso 1 1 calc R U . . .
H29C H 0.317937 0.820993 0.323358 0.118 Uiso 1 1 calc R U . . .
C29B C 0.044644 0.496415 0.292747 0.078(5) Uani 0.2 1 d D U P A 1
H29D H -0.027082 0.507899 0.299105 0.116 Uiso 0.2 1 calc R U P A 1
H29E H 0.047464 0.456758 0.290293 0.116 Uiso 0.2 1 calc R U P A 1
H29F H 0.096965 0.509519 0.349511 0.116 Uiso 0.2 1 calc R U P A 1
C30A C 0.116893 0.831581 0.165174 0.091(4) Uani 1 1 d . U . . .
H30A H 0.149548 0.851213 0.225128 0.137 Uiso 1 1 calc R U . . .
H30B H 0.093736 0.857485 0.111544 0.137 Uiso 1 1 calc R U . . .
H30C H 0.055059 0.811068 0.177158 0.137 Uiso 1 1 calc R U . . .
Ir2B Ir 0.234046 0.628551 0.476861 0.0441(5) Uani 0.2 1 d . . P A 2
Ir3A Ir 0.141274 0.598927 0.208921 0.03898(16) Uani 0.8 1 d . . P A 2
C1A C 0.615892 0.574031 0.223536 0.100(3) Uani 0.8 1 d D U P A 2
C2A C 0.565825 0.523089 0.223425 0.098(3) Uani 0.8 1 d D U P A 2
C3A C 0.568007 0.505794 0.320971 0.104(4) Uani 0.8 1 d D U P A 2
C4A C 0.627978 0.544435 0.383738 0.104(4) Uani 0.8 1 d D U P A 2
C5A C 0.656305 0.586226 0.323977 0.102(3) Uani 0.8 1 d D U P A 2
C6A C 0.624875 0.601219 0.128551 0.116(5) Uani 0.8 1 d D U P A 2
H6AA H 0.661706 0.636015 0.142728 0.174 Uiso 0.8 1 calc R U P A 2
H6AB H 0.665493 0.577991 0.091915 0.174 Uiso 0.8 1 calc R U P A 2
H6AC H 0.553290 0.607396 0.089018 0.174 Uiso 0.8 1 calc R U P A 2
C7A C 0.526355 0.486817 0.137004 0.112(5) Uani 0.8 1 d D U P A 2
H7AA H 0.495113 0.454016 0.159435 0.169 Uiso 0.8 1 calc R U P A 2
H7AB H 0.472030 0.505924 0.089141 0.169 Uiso 0.8 1 calc R U P A 2
H7AC H 0.586123 0.476804 0.105948 0.169 Uiso 0.8 1 calc R U P A 2
C8A C 0.523634 0.453403 0.351068 0.126(6) Uani 0.8 1 d D U P A 2
H8AA H 0.485301 0.434481 0.292369 0.189 Uiso 0.8 1 calc R U P A 2
H8AB H 0.582260 0.430569 0.385121 0.189 Uiso 0.8 1 calc R U P A 2
H8AC H 0.474419 0.461009 0.395333 0.189 Uiso 0.8 1 calc R U P A 2
C9A C 0.653872 0.538607 0.494040 0.123(6) Uani 0.8 1 d D U P A 2
H9AA H 0.696038 0.569859 0.523076 0.184 Uiso 0.8 1 calc R U P A 2
H9AB H 0.587452 0.536862 0.519112 0.184 Uiso 0.8 1 calc R U P A 2
H9AC H 0.694995 0.505302 0.511783 0.184 Uiso 0.8 1 calc R U P A 2
C10A C 0.721334 0.634315 0.366685 0.118(5) Uani 0.8 1 d D U P A 2
H10D H 0.732195 0.658433 0.313336 0.178 Uiso 0.8 1 calc R U P A 2
H10E H 0.683537 0.653911 0.410917 0.178 Uiso 0.8 1 calc R U P A 2
H10F H 0.790729 0.622000 0.403688 0.178 Uiso 0.8 1 calc R U P A 2
C11A C 0.185723 0.644545 0.619553 0.089(3) Uani 0.2 1 d D U P A 2
C12A C 0.109021 0.648890 0.530107 0.088(3) Uani 0.2 1 d D U P A 2
C13A C 0.123919 0.700063 0.487577 0.087(3) Uani 0.2 1 d D U P A 2
C14A C 0.218753 0.723530 0.542920 0.088(3) Uani 0.2 1 d D U P A 2
C15A C 0.258931 0.688231 0.622869 0.089(4) Uani 0.2 1 d D U P A 2
C16A C 0.188498 0.601238 0.697052 0.093(7) Uani 0.2 1 d D U P A 2
H16D H 0.128871 0.576100 0.676378 0.139 Uiso 0.2 1 calc R U P A 2
H16E H 0.256089 0.581354 0.705388 0.139 Uiso 0.2 1 calc R U P A 2
H16F H 0.182333 0.618155 0.759685 0.139 Uiso 0.2 1 calc R U P A 2
C17A C 0.006021 0.617051 0.507154 0.095(7) Uani 0.2 1 d D U P A 2
H17D H 0.014360 0.583191 0.544888 0.143 Uiso 0.2 1 calc R U P A 2
H17E H -0.051701 0.638546 0.525114 0.143 Uiso 0.2 1 calc R U P A 2
H17F H -0.011387 0.608771 0.436575 0.143 Uiso 0.2 1 calc R U P A 2
C18A C 0.050446 0.726171 0.401278 0.087(7) Uani 0.2 1 d D U P A 2
H18D H -0.009050 0.701623 0.376190 0.130 Uiso 0.2 1 calc R U P A 2
H18E H 0.022575 0.760195 0.422562 0.130 Uiso 0.2 1 calc R U P A 2
H18F H 0.090109 0.733644 0.349051 0.130 Uiso 0.2 1 calc R U P A 2
C19A C 0.265218 0.776950 0.519044 0.089(6) Uani 0.2 1 d D U P A 2
H19D H 0.330520 0.784478 0.567652 0.133 Uiso 0.2 1 calc R U P A 2
H19E H 0.282101 0.775128 0.453142 0.133 Uiso 0.2 1 calc R U P A 2
H19F H 0.213205 0.805933 0.520834 0.133 Uiso 0.2 1 calc R U P A 2
C20A C 0.351974 0.699484 0.706326 0.092(7) Uani 0.2 1 d D U P A 2
H20D H 0.362771 0.668451 0.751371 0.137 Uiso 0.2 1 calc R U P A 2
H20E H 0.416594 0.705384 0.679707 0.137 Uiso 0.2 1 calc R U P A 2
H20F H 0.336951 0.731920 0.742067 0.137 Uiso 0.2 1 calc R U P A 2
C31 C -0.009254 0.568192 0.089581 0.087(3) Uani 0.8 1 d D U P A 2
C32 C -0.008032 0.542933 0.180886 0.086(3) Uani 0.8 1 d D U P A 2
C33 C 0.091216 0.516026 0.206482 0.078(3) Uani 0.8 1 d D U P A 2
C34 C 0.149394 0.522964 0.130527 0.080(3) Uani 0.8 1 d D U P A 2
C35 C 0.087399 0.557262 0.059024 0.083(3) Uani 0.8 1 d D U P A 2
C36 C -0.096800 0.604347 0.034981 0.114(6) Uani 0.8 1 d D U P A 2
H36A H -0.078003 0.616641 -0.026656 0.171 Uiso 0.8 1 calc R U P A 2
H36B H -0.164005 0.584043 0.020231 0.171 Uiso 0.8 1 calc R U P A 2
H36C H -0.105182 0.635810 0.075948 0.171 Uiso 0.8 1 calc R U P A 2
C37 C -0.096753 0.539419 0.238107 0.110(5) Uani 0.8 1 d D U P A 2
H37A H -0.071768 0.519183 0.299229 0.165 Uiso 0.8 1 calc R U P A 2
H37B H -0.117857 0.576033 0.253923 0.165 Uiso 0.8 1 calc R U P A 2
H37C H -0.158225 0.520761 0.198311 0.165 Uiso 0.8 1 calc R U P A 2
C38 C 0.123487 0.478541 0.293650 0.097(5) Uani 0.8 1 d D U P A 2
H38A H 0.195979 0.465068 0.295389 0.145 Uiso 0.8 1 calc R U P A 2
H38B H 0.121606 0.498353 0.354598 0.145 Uiso 0.8 1 calc R U P A 2
H38C H 0.073799 0.447902 0.287473 0.145 Uiso 0.8 1 calc R U P A 2
C39 C 0.249104 0.492685 0.120337 0.094(4) Uani 0.8 1 d D U P A 2
H39A H 0.273207 0.505253 0.061291 0.141 Uiso 0.8 1 calc R U P A 2
H39B H 0.305203 0.499344 0.178525 0.141 Uiso 0.8 1 calc R U P A 2
H39C H 0.233709 0.453778 0.114574 0.141 Uiso 0.8 1 calc R U P A 2
C40 C 0.109277 0.572924 -0.040491 0.100(4) Uani 0.8 1 d . U P A 2
H40A H 0.181370 0.561236 -0.045235 0.150 Uiso 0.8 1 calc R U P A 2
H40B H 0.056982 0.555346 -0.092406 0.150 Uiso 0.8 1 calc R U P A 2
H40C H 0.103674 0.612351 -0.048401 0.150 Uiso 0.8 1 calc R U P A 2

loop_
_atom_site_aniso_label
_atom_site_aniso_U_11
_atom_site_aniso_U_22
_atom_site_aniso_U_33
_atom_site_aniso_U_23
_atom_site_aniso_U_13
_atom_site_aniso_U_12
Ir1A 0.0533(4) 0.0648(5) 0.0427(4) -0.0027(3) -0.0006(3) 0.0251(4)
Ir1B 0.0495(15) 0.0259(11) 0.087(2) 0.0041(11) 0.0399(15) 0.0019(11)
Ir2A 0.0410(3) 0.0729(5) 0.0271(3) -0.0021(3) 0.0026(2) -0.0023(3)
Ir3B 0.0671(18) 0.0311(11) 0.0393(13) 0.0020(9) -0.0158(12) -0.0093(11)
Ir4 0.0375(2) 0.0378(2) 0.0339(2) 0.00823(16) 0.00489(17) 0.00245(16)
Nb1 0.0427(4) 0.0330(4) 0.0265(4) 0.0012(3) 0.0005(3) 0.0028(3)
C1B 0.067(7) 0.124(8) 0.103(8) -0.020(7) 0.019(7) 0.047(7)
C2B 0.070(7) 0.125(8) 0.102(7) -0.019(7) 0.020(6) 0.047(6)
C3B 0.074(7) 0.124(8) 0.101(7) -0.020(6) 0.018(6) 0.048(6)
C4B 0.073(6) 0.123(8) 0.103(7) -0.018(6) 0.016(6) 0.048(6)
C5B 0.071(7) 0.125(8) 0.105(7) -0.018(7) 0.015(6) 0.046(6)
C6B 0.051(14) 0.121(12) 0.094(15) -0.024(12) 0.025(13) 0.052(11)
C7B 0.061(13) 0.128(13) 0.098(10) -0.020(11) 0.027(11) 0.045(12)
C8B 0.078(12) 0.125(12) 0.100(13) -0.025(11) 0.022(12) 0.048(11)
C9B 0.084(11) 0.125(11) 0.107(10) -0.012(9) 0.012(10) 0.051(10)
C10B 0.071(11) 0.127(12) 0.104(10) -0.020(10) 0.016(10) 0.050(11)
C11B 0.075(6) 0.152(8) 0.040(4) -0.015(5) 0.024(4) 0.022(5)
C12B 0.078(6) 0.157(8) 0.038(4) -0.017(5) 0.021(4) 0.017(6)
C13 0.086(11) 0.042(11) 0.087(12) -0.022(10) 0.003(11) -0.021(9)
C13B 0.078(6) 0.157(8) 0.034(4) -0.010(5) 0.018(4) 0.020(6)
C14B 0.075(6) 0.155(8) 0.040(4) -0.010(5) 0.018(4) 0.020(5)
C15B 0.069(6) 0.150(8) 0.037(4) -0.014(5) 0.023(4) 0.026(5)
C16B 0.101(11) 0.151(11) 0.064(9) -0.016(8) 0.026(8) 0.014(9)
C17B 0.095(10) 0.174(13) 0.057(8) -0.024(9) 0.010(7) 0.003(9)
C18B 0.101(11) 0.174(12) 0.044(7) 0.001(8) 0.011(8) 0.018(10)
C19B 0.087(10) 0.162(11) 0.060(9) -0.002(9) 0.017(8) 0.010(8)
C20B 0.063(8) 0.136(12) 0.055(7) -0.015(8) 0.011(6) 0.033(8)
C21A 0.065(5) 0.074(6) 0.055(5) 0.035(4) -0.005(4) -0.018(4)
C21B 0.093(7) 0.051(6) 0.088(7) -0.021(6) 0.004(6) -0.018(6)
C22A 0.069(5) 0.090(6) 0.040(4) 0.029(4) 0.011(4) -0.019(5)
C22B 0.094(7) 0.052(6) 0.089(7) -0.021(5) 0.002(6) -0.017(5)
C23A 0.052(4) 0.085(6) 0.047(4) 0.032(4) 0.013(4) -0.019(4)
C23B 0.093(6) 0.054(6) 0.089(6) -0.019(5) 0.002(6) -0.016(5)
C24A 0.058(5) 0.066(5) 0.056(5) 0.026(4) 0.000(4) -0.018(4)
C24B 0.092(7) 0.053(6) 0.088(7) -0.020(5) 0.004(6) -0.016(5)
C25A 0.064(5) 0.062(5) 0.067(5) 0.030(4) -0.008(4) -0.009(4)
C25B 0.091(7) 0.049(6) 0.087(7) -0.021(5) 0.004(6) -0.017(5)
C26A 0.080(8) 0.086(10) 0.074(9) 0.027(8) -0.021(7) -0.023(8)
C26B 0.096(11) 0.053(12) 0.087(12) -0.020(11) 0.006(9) -0.016(11)
C27A 0.102(11) 0.126(11) 0.062(8) 0.006(7) 0.035(8) -0.032(9)
C27B 0.098(11) 0.053(10) 0.087(9) -0.023(8) -0.003(9) -0.018(9)
C28A 0.053(6) 0.138(12) 0.065(8) 0.021(8) 0.022(6) -0.016(7)
C28B 0.095(9) 0.067(10) 0.097(11) -0.017(10) 0.004(9) -0.010(9)
C29A 0.083(9) 0.067(8) 0.077(8) 0.015(6) -0.009(7) -0.018(7)
C29B 0.091(11) 0.051(11) 0.084(10) -0.020(9) 0.002(9) -0.015(10)
C30A 0.085(9) 0.063(8) 0.117(11) 0.031(8) -0.002(8) 0.011(7)
Ir2B 0.0575(15) 0.0360(11) 0.0445(13) 0.0066(9) 0.0239(11) 0.0106(10)
Ir3A 0.0474(3) 0.0326(3) 0.0329(3) 0.0005(2) -0.0018(2) -0.0021(2)
C1A 0.071(6) 0.126(7) 0.105(7) -0.018(6) 0.019(6) 0.047(6)
C2A 0.073(6) 0.122(8) 0.099(7) -0.020(6) 0.017(6) 0.050(6)
C3A 0.081(7) 0.124(8) 0.104(7) -0.015(6) 0.013(6) 0.047(6)
C4A 0.076(7) 0.127(8) 0.105(7) -0.015(6) 0.008(6) 0.048(6)
C5A 0.071(6) 0.125(8) 0.109(7) -0.021(6) 0.015(6) 0.045(6)
C6A 0.082(10) 0.146(11) 0.124(10) -0.005(9) 0.032(9) 0.039(9)
C7A 0.090(10) 0.136(11) 0.113(10) -0.036(9) 0.023(9) 0.041(9)
C8A 0.111(12) 0.128(11) 0.134(13) 0.002(11) 0.012(11) 0.043(10)
C9A 0.100(11) 0.149(12) 0.112(9) -0.009(10) 0.004(9) 0.051(10)
C10A 0.085(9) 0.138(10) 0.128(10) -0.025(9) 0.010(9) 0.035(8)
C11A 0.077(6) 0.157(9) 0.036(5) -0.011(5) 0.020(5) 0.020(6)
C12A 0.075(6) 0.155(8) 0.038(5) -0.011(5) 0.019(5) 0.021(6)
C13A 0.073(6) 0.152(8) 0.039(5) -0.014(5) 0.022(5) 0.024(6)
C14A 0.076(6) 0.153(8) 0.039(5) -0.014(5) 0.023(5) 0.022(6)
C15A 0.077(6) 0.156(9) 0.039(5) -0.014(6) 0.021(5) 0.020(6)
C16A 0.082(13) 0.160(13) 0.039(11) -0.008(10) 0.017(11) 0.018(11)
C17A 0.078(11) 0.158(13) 0.050(12) -0.006(12) 0.011(10) 0.019(10)
C18A 0.071(12) 0.145(14) 0.048(10) -0.017(10) 0.019(9) 0.031(12)
C19A 0.082(12) 0.149(12) 0.041(12) -0.016(10) 0.024(11) 0.023(10)
C20A 0.078(12) 0.159(14) 0.040(10) -0.013(12) 0.018(9) 0.018(11)
C31 0.097(6) 0.059(6) 0.094(6) -0.020(5) -0.004(5) -0.013(5)
C32 0.095(6) 0.061(6) 0.095(6) -0.020(5) 0.003(5) -0.013(5)
C33 0.091(6) 0.050(5) 0.086(6) -0.020(5) 0.002(5) -0.018(5)
C34 0.092(6) 0.052(5) 0.092(6) -0.025(5) 0.006(5) -0.017(5)
C35 0.099(6) 0.054(5) 0.089(6) -0.020(5) 0.002(5) -0.023(5)
C36 0.121(10) 0.083(10) 0.119(11) -0.016(9) -0.021(10) 0.004(8)
C37 0.107(11) 0.100(12) 0.124(12) -0.024(11) 0.023(9) -0.008(10)
C38 0.123(11) 0.069(9) 0.091(9) -0.012(7) 0.001(9) -0.016(8)
C39 0.097(8) 0.072(8) 0.109(9) -0.024(8) 0.010(8) -0.011(7)
C40 0.118(10) 0.077(8) 0.099(8) -0.014(7) 0.006(7) -0.026(8)

loop_
_atom_type_symbol
_atom_type_description
_atom_type_scat_dispersion_real
_atom_type_scat_dispersion_imag
_atom_type_scat_source
C C 0.0181 0.0091 'International Tables Vol C Tables 4.2.6.8 and 6.1.1.4'
H H 0.0000 0.0000 'International Tables Vol C Tables 4.2.6.8 and 6.1.1.4'
Ir Ir -4.7710 6.5667 'International Tables Vol C Tables 4.2.6.8 and 6.1.1.4'
Nb Nb -0.1121 2.4826 'International Tables Vol C Tables 4.2.6.8 and 6.1.1.4'

loop_
_exptl_crystal_face_index_h
_exptl_crystal_face_index_k
_exptl_crystal_face_index_l
_exptl_crystal_face_perp_dist
6 10 1 0.0673
-5 -11 -1 0.0832
-6 11 1 0.0249
6 -11 -1 0.0292
-6 -5 7 0.0177
4 8 -7 0.0266
-4 -7 -6 0.0810
5 4 6 0.0762

loop_
_geom_angle_atom_site_label_1
_geom_angle_atom_site_label_2
_geom_angle_atom_site_label_3
_geom_angle
_geom_angle_site_symmetry_1
_geom_angle_site_symmetry_3
_geom_angle_publ_flag
C1A Ir1A Nb1 150.1 . . ?
C1A Ir1A C2A 37.036(1) . . ?
C1A Ir1A C3A 63.111(1) . . ?
C1A Ir1A C4A 63.220(1) . . ?
C2A Ir1A Nb1 147.9 . . ?
C3A Ir1A Nb1 143.0 . . ?
C3A Ir1A C2A 36.730(2) . . ?
C4A Ir1A Nb1 144.586(1) . . ?
C4A Ir1A C2A 60.951(1) . . ?
C4A Ir1A C3A 36.888(1) . . ?
C5A Ir1A Nb1 149.378(1) . . ?
C5A Ir1A C1A 37.914(1) . . ?
C5A Ir1A C2A 61.197(1) . . ?
C5A Ir1A C3A 62.303(2) . . ?
C5A Ir1A C4A 37.5 . . ?
C1B Ir1B Nb1 153.102(1) . . ?
C1B Ir1B C2B 38.2 . . ?
C1B Ir1B C3B 61.911(2) . . ?
C1B Ir1B C4B 62.161(1) . . ?
C1B Ir1B C5B 38.4 . . ?
C2B Ir1B Nb1 142.636(1) . . ?
C2B Ir1B C3B 36.485(1) . . ?
C2B Ir1B C4B 61.306(1) . . ?
C3B Ir1B Nb1 139.0 . . ?
C4B Ir1B Nb1 144.4 . . ?
C4B Ir1B C3B 35.8 . . ?
C5B Ir1B Nb1 153.699(1) . . ?
C5B Ir1B C2B 63.309(1) . . ?
C5B Ir1B C3B 61.306(1) . . ?
C5B Ir1B C4B 36.742(1) . . ?
C11B Ir2A Nb1 119.6 . . ?
C11B Ir2A C13B 62.1 . . ?
C11B Ir2A C14B 60.981(1) . . ?
C11B Ir2A C15B 36.7 . . ?
C12B Ir2A Nb1 155.1 . . ?
C12B Ir2A C11B 37.896(1) . . ?
C12B Ir2A C13B 37.3 . . ?
C12B Ir2A C14B 61.429(1) . . ?
C12B Ir2A C15B 61.777(1) . . ?
C13B Ir2A Nb1 159.010(1) . . ?
C13B Ir2A C14B 36.227(1) . . ?
C13B Ir2A C15B 60.666(1) . . ?
C14B Ir2A Nb1 123.863(1) . . ?
C15B Ir2A Nb1 107.090(1) . . ?
C15B Ir2A C14B 35.803(1) . . ?
Nb1 Ir3B Ir4 56.701(1) . . ?
Nb1 Ir3B C23B 141.144(1) . . ?
Nb1 Ir3B C24B 118.328(1) . . ?
C21B Ir3B Ir4 141.918(1) . . ?
C21B Ir3B Nb1 144.1 . . ?
C21B Ir3B C22B 37.513(1) . . ?
C21B Ir3B C23B 58.193(1) . . ?
C21B Ir3B C24B 59.3 . . ?
C21B Ir3B C25B 38.8 . . ?
C22B Ir3B Ir4 126.185(1) . . ?
C22B Ir3B Nb1 174.377(1) . . ?
C22B Ir3B C23B 33.243(1) . . ?
C22B Ir3B C24B 56.714(1) . . ?
C23B Ir3B Ir4 133.2 . . ?
C24B Ir3B Ir4 153.8 . . ?
C24B Ir3B C23B 32.359(1) . . ?
C25B Ir3B Ir4 169.910(1) . . ?
C25B Ir3B Nb1 116.4 . . ?
C25B Ir3B C22B 61.4 . . ?
C25B Ir3B C23B 56.9 . . ?
C25B Ir3B C24B 34.2 . . ?
Nb1 Ir4 Ir3B 54.619(1) . . ?
Nb1 Ir4 Ir3A 53.334(1) . . ?
C21A Ir4 Ir3B 113.740(1) . . ?
C21A Ir4 Nb1 165.277(1) . . ?
C21A Ir4 Ir3A 118.098(1) . . ?
C22A Ir4 Ir3B 104.0 . . ?
C22A Ir4 Nb1 132.541(1) . . ?
C22A Ir4 C21A 36.166(1) . . ?
C22A Ir4 C25A 59.99(1) . . ?
C22A Ir4 Ir3A 116.081(1) . . ?
C23A Ir4 Ir3B 128.0 . . ?
C23A Ir4 Nb1 117.448(2) . . ?
C23A Ir4 C21A 60.536(1) . . ?
C23A Ir4 C22A 37.99(1) . . ?
C23A Ir4 C25A 60.809(1) . . ?
C23A Ir4 Ir3A 142.497(2) . . ?
C24A Ir4 Ir3B 166.043(1) . . ?
C24A Ir4 Nb1 129.033(1) . . ?
C24A Ir4 C21A 59.799(1) . . ?
C24A Ir4 C22A 63.205(1) . . ?
C24A Ir4 C23A 38.39(1) . . ?
C24A Ir4 C25A 36.153(1) . . ?
C24A Ir4 Ir3A 177.5 . . ?
C25A Ir4 Ir3B 143.832(1) . . ?
C25A Ir4 Nb1 160.15(1) . . ?
C25A Ir4 C21A 33.927(2) . . ?
C25A Ir4 Ir3A 141.359(1) . . ?
Ir2A Nb1 Ir1B 117.4 . . ?
Ir3B Nb1 Ir1B 107.572(2) . . ?
Ir3B Nb1 Ir2A 129.669(1) . . ?
Ir3B Nb1 Ir4 68.680(1) . . ?
Ir4 Nb1 Ir1A 118.409(1) . . ?
Ir4 Nb1 Ir1B 111.821(1) . . ?
Ir4 Nb1 Ir2A 110.982(1) . . ?
Ir4 Nb1 Ir2B 118.531(1) . . ?
Ir4 Nb1 Ir3A 73.995(1) . . ?
Ir2B Nb1 Ir1A 120.103(1) . . ?
Ir3A Nb1 Ir1A 116.095(1) . . ?
Ir3A Nb1 Ir2B 95.873(1) . . ?
C2B C1B Ir1B 73.491(1) . . ?
C2B C1B C5B 108.196(1) . . ?
C2B C1B C6B 127.1 . . ?
C5B C1B Ir1B 72.831(1) . . ?
C5B C1B C6B 124.695(1) . . ?
C6B C1B Ir1B 120.8 . . ?
C1B C2B Ir1B 68.271(1) . . ?
C1B C2B C7B 127.249(1) . . ?
C3B C2B Ir1B 76.269(2) . . ?
C3B C2B C1B 107.825(1) . . ?
C3B C2B C7B 124.8 . . ?
C7B C2B Ir1B 124.172(1) . . ?
C2B C3B Ir1B 67.246(1) . . ?
C2B C3B C4B 108.067(1) . . ?
C2B C3B C8B 127.575(2) . . ?
C4B C3B Ir1B 71.533(2) . . ?
C4B C3B C8B 124.332(1) . . ?
C8B C3B Ir1B 128.283(1) . . ?
C3B C4B Ir1B 72.672(1) . . ?
C3B C4B C9B 125.083(2) . . ?
C5B C4B Ir1B 67.115(1) . . ?
C5B C4B C3B 108.127(1) . . ?
C5B C4B C9B 126.788(1) . . ?
C9B C4B Ir1B 125.496(2) . . ?
C1B C5B Ir1B 68.759(1) . . ?
C1B C5B C10B 126.462(1) . . ?
C4B C5B Ir1B 76.143(1) . . ?
C4B C5B C1B 107.763(1) . . ?
C4B C5B C10B 125.755(1) . . ?
C10B C5B Ir1B 121.964(1) . . ?
C1B C6B H6BA 109.5 . . ?
C1B C6B H6BB 109.5 . . ?
C1B C6B H6BC 109.5 . . ?
H6BA C6B H6BB 109.5 . . ?
H6BA C6B H6BC 109.5 . . ?
H6BB C6B H6BC 109.5 . . ?
C2B C7B H7BA 109.5 . . ?
C2B C7B H7BB 109.5 . . ?
C2B C7B H7BC 109.5 . . ?
H7BA C7B H7BB 109.5 . . ?
H7BA C7B H7BC 109.5 . . ?
H7BB C7B H7BC 109.5 . . ?
C3B C8B H8BA 109.5 . . ?
C3B C8B H8BB 109.5 . . ?
C3B C8B H8BC 109.5 . . ?
H8BA C8B H8BB 109.5 . . ?
H8BA C8B H8BC 109.5 . . ?
H8BB C8B H8BC 109.5 . . ?
C4B C9B H9BA 109.5 . . ?
C4B C9B H9BB 109.5 . . ?
C4B C9B H9BC 109.5 . . ?
H9BA C9B H9BB 109.5 . . ?
H9BA C9B H9BC 109.5 . . ?
H9BB C9B H9BC 109.5 . . ?
C5B C10B H10A 109.5 . . ?
C5B C10B H10B 109.5 . . ?
C5B C10B H10C 109.5 . . ?
H10A C10B H10B 109.5 . . ?
H10A C10B H10C 109.5 . . ?
H10B C10B H10C 109.5 . . ?
C12B C11B Ir2A 70.893(1) . . ?
C12B C11B C16B 126.0 . . ?
C15B C11B Ir2A 75.940(1) . . ?
C15B C11B C12B 108.688(1) . . ?
C15B C11B C16B 125.128(1) . . ?
C16B C11B Ir2A 122.981(1) . . ?
C11B C12B Ir2A 71.211(1) . . ?
C11B C12B C17B 127.8 . . ?
C13B C12B Ir2A 73.656(1) . . ?
C13B C12B C11B 107.295(1) . . ?
C13B C12B C17B 124.8 . . ?
C17B C12B Ir2A 122.914(1) . . ?
H13A C13 H13B 109.5 . . ?
H13A C13 H13C 109.5 . . ?
H13B C13 H13C 109.5 . . ?
C25B C13 H13A 109.5 . . ?
C25B C13 H13B 109.5 . . ?
C25B C13 H13C 109.5 . . ?
C12B C13B Ir2A 69.0 . . ?
C12B C13B C18B 126.597(1) . . ?
C14B C13B Ir2A 74.293(1) . . ?
C14B C13B C12B 108.229(1) . . ?
C14B C13B C18B 125.020(2) . . ?
C18B C13B Ir2A 125.967(1) . . ?
C13B C14B Ir2A 69.480(1) . . ?
C13B C14B C19B 126.702(1) . . ?
C15B C14B Ir2A 71.803(1) . . ?
C15B C14B C13B 108.268(2) . . ?
C15B C14B C19B 125.029(2) . . ?
C19B C14B Ir2A 124.743(1) . . ?
C11B C15B Ir2A 67.390(1) . . ?
C11B C15B C14B 107.476(1) . . ?
C11B C15B C20B 127.3 . . ?
C14B C15B Ir2A 72.394(1) . . ?
C14B C15B C20B 124.895(1) . . ?
C20B C15B Ir2A 130.853(1) . . ?
C11B C16B H16A 109.5 . . ?
C11B C16B H16B 109.5 . . ?
C11B C16B H16C 109.5 . . ?
H16A C16B H16B 109.5 . . ?
H16A C16B H16C 109.5 . . ?
H16B C16B H16C 109.5 . . ?
C12B C17B H17A 109.5 . . ?
C12B C17B H17B 109.5 . . ?
C12B C17B H17C 109.5 . . ?
H17A C17B H17B 109.5 . . ?
H17A C17B H17C 109.5 . . ?
H17B C17B H17C 109.5 . . ?
C13B C18B H18A 109.5 . . ?
C13B C18B H18B 109.5 . . ?
C13B C18B H18C 109.5 . . ?
H18A C18B H18B 109.5 . . ?
H18A C18B H18C 109.5 . . ?
H18B C18B H18C 109.5 . . ?
C14B C19B H19A 109.5 . . ?
C14B C19B H19B 109.5 . . ?
C14B C19B H19C 109.5 . . ?
H19A C19B H19B 109.5 . . ?
H19A C19B H19C 109.5 . . ?
H19B C19B H19C 109.5 . . ?
C15B C20B H20A 109.5 . . ?
C15B C20B H20B 109.5 . . ?
C15B C20B H20C 109.5 . . ?
H20A C20B H20B 109.5 . . ?
H20A C20B H20C 109.5 . . ?
H20B C20B H20C 109.5 . . ?
C22A C21A Ir4 67.869(1) . . ?
C22A C21A C26A 125.027(1) . . ?
C25A C21A Ir4 71.921(2) . . ?
C25A C21A C22A 109.682(1) . . ?
C25A C21A C26A 125.260(1) . . ?
C26A C21A Ir4 125.043(1) . . ?
C22B C21B Ir3B 80.807(1) . . ?
C22B C21B C26B 126.055(1) . . ?
C25B C21B Ir3B 76.032(1) . . ?
C25B C21B C22B 108.113(1) . . ?
C25B C21B C26B 125.824(1) . . ?
C26B C21B Ir3B 110.802(1) . . ?
C21A C22A Ir4 75.965(1) . . ?
C21A C22A C23A 105.600(2) . . ?
C21A C22A C27A 128.513(1) . . ?
C23A C22A Ir4 68.333(1) . . ?
C23A C22A C27A 125.036(1) . . ?
C27A C22A Ir4 128.18(1) . . ?
C21B C22B Ir3B 61.680(1) . . ?
C21B C22B C27B 126.716(1) . . ?
C23B C22B Ir3B 83.949(1) . . ?
C23B C22B C21B 107.911(1) . . ?
C23B C22B C27B 125.350(1) . . ?
C27B C22B Ir3B 121.023(1) . . ?
C22A C23A Ir4 73.679(1) . . ?
C22A C23A C28A 126.448(1) . . ?
C24A C23A Ir4 70.592(2) . . ?
C24A C23A C22A 107.582(1) . . ?
C24A C23A C28A 125.814(1) . . ?
C28A C23A Ir4 124.750(1) . . ?
C22B C23B Ir3B 62.808(1) . . ?
C22B C23B C24B 108.004(1) . . ?
C22B C23B C28B 126.382(1) . . ?
C24B C23B Ir3B 71.580(1) . . ?
C24B C23B C28B 125.554(1) . . ?
C28B C23B Ir3B 133.324(1) . . ?
C23A C24A Ir4 71.021(2) . . ?
C23A C24A C29A 125.961(2) . . ?
C25A C24A Ir4 77.963(1) . . ?
C25A C24A C23A 107.380(1) . . ?
C25A C24A C29A 125.098(1) . . ?
C29A C24A Ir4 127.865(1) . . ?
C23B C24B Ir3B 76.061(2) . . ?
C23B C24B C29B 125.217(1) . . ?
C25B C24B Ir3B 60.456(1) . . ?
C25B C24B C23B 108.112(1) . . ?
C25B C24B C29B 126.666(1) . . ?
C29B C24B Ir3B 129.495(1) . . ?
C21A C25A Ir4 74.151(1) . . ?
C21A C25A C24A 109.487(1) . . ?
C21A C25A C30A 125.445(1) . . ?
C24A C25A Ir4 65.884(1) . . ?
C24A C25A C30A 125.066(1) . . ?
C30A C25A Ir4 126.63(1) . . ?
C13 C25B Ir3B 117.214(1) . . ?
C21B C25B Ir3B 65.119(1) . . ?
C21B C25B C13 126.992(1) . . ?
C24B C25B Ir3B 85.3 . . ?
C24B C25B C13 125.109(1) . . ?
C24B C25B C21B 107.857(1) . . ?
C21A C26A H26A 109.5 . . ?
C21A C26A H26B 109.5 . . ?
C21A C26A H26C 109.5 . . ?
H26A C26A H26B 109.5 . . ?
H26A C26A H26C 109.5 . . ?
H26B C26A H26C 109.5 . . ?
C21B C26B H26D 109.5 . . ?
C21B C26B H26E 109.5 . . ?
C21B C26B H26F 109.5 . . ?
H26D C26B H26E 109.5 . . ?
H26D C26B H26F 109.5 . . ?
H26E C26B H26F 109.5 . . ?
C22A C27A H27A 109.5 . . ?
C22A C27A H27B 109.5 . . ?
C22A C27A H27C 109.5 . . ?
H27A C27A H27B 109.5 . . ?
H27A C27A H27C 109.5 . . ?
H27B C27A H27C 109.5 . . ?
C22B C27B H27D 109.5 . . ?
C22B C27B H27E 109.5 . . ?
C22B C27B H27F 109.5 . . ?
H27D C27B H27E 109.5 . . ?
H27D C27B H27F 109.5 . . ?
H27E C27B H27F 109.5 . . ?
C23A C28A H28A 109.5 . . ?
C23A C28A H28B 109.5 . . ?
C23A C28A H28C 109.5 . . ?
H28A C28A H28B 109.5 . . ?
H28A C28A H28C 109.5 . . ?
H28B C28A H28C 109.5 . . ?
C23B C28B H28D 109.5 . . ?
C23B C28B H28E 109.5 . . ?
C23B C28B H28F 109.5 . . ?
H28D C28B H28E 109.5 . . ?
H28D C28B H28F 109.5 . . ?
H28E C28B H28F 109.5 . . ?
C24A C29A H29A 109.5 . . ?
C24A C29A H29B 109.5 . . ?
C24A C29A H29C 109.5 . . ?
H29A C29A H29B 109.5 . . ?
H29A C29A H29C 109.5 . . ?
H29B C29A H29C 109.5 . . ?
C24B C29B H29D 109.5 . . ?
C24B C29B H29E 109.5 . . ?
C24B C29B H29F 109.5 . . ?
H29D C29B H29E 109.5 . . ?
H29D C29B H29F 109.5 . . ?
H29E C29B H29F 109.5 . . ?
C25A C30A H30A 109.5 . . ?
C25A C30A H30B 109.5 . . ?
C25A C30A H30C 109.5 . . ?
H30A C30A H30B 109.5 . . ?
H30A C30A H30C 109.5 . . ?
H30B C30A H30C 109.5 . . ?
C11A Ir2B Nb1 166.2 . . ?
C11A Ir2B C13A 61.302(1) . . ?
C11A Ir2B C14A 57.3 . . ?
C11A Ir2B C15A 34.775(1) . . ?
C12A Ir2B Nb1 139.992(1) . . ?
C12A Ir2B C11A 39.197(1) . . ?
C12A Ir2B C13A 38.3 . . ?
C12A Ir2B C14A 59.9 . . ?
C12A Ir2B C15A 61.282(1) . . ?
C13A Ir2B Nb1 109.946(1) . . ?
C13A Ir2B C14A 33.796(1) . . ?
C13A Ir2B C15A 57.720(1) . . ?
C14A Ir2B Nb1 109.3 . . ?
C15A Ir2B Nb1 132.1 . . ?
C15A Ir2B C14A 33.0 . . ?
Nb1 Ir3A Ir4 52.671(1) . . ?
C31 Ir3A Ir4 122.788(1) . . ?
C31 Ir3A Nb1 173.3 . . ?
C32 Ir3A Ir4 150.168(1) . . ?
C32 Ir3A Nb1 151.650(1) . . ?
C32 Ir3A C31 34.6 . . ?
C33 Ir3A Ir4 171.0 . . ?
C33 Ir3A Nb1 124.2 . . ?
C33 Ir3A C31 59.4 . . ?
C33 Ir3A C32 36.589(1) . . ?
C33 Ir3A C34 38.208(1) . . ?
C33 Ir3A C35 61.5 . . ?
C34 Ir3A Ir4 133.640(1) . . ?
C34 Ir3A Nb1 118.9 . . ?
C34 Ir3A C31 59.690(2) . . ?
C34 Ir3A C32 61.611(1) . . ?
C34 Ir3A C35 36.842(1) . . ?
C35 Ir3A Ir4 114.539(1) . . ?
C35 Ir3A Nb1 139.9 . . ?
C35 Ir3A C31 34.871(1) . . ?
C35 Ir3A C32 59.644(1) . . ?
C2A C1A Ir1A 73.715(1) . . ?
C2A C1A C5A 105.482(1) . . ?
C2A C1A C6A 120.738(1) . . ?
C5A C1A Ir1A 70.328(2) . . ?
C5A C1A C6A 133.566(1) . . ?
C6A C1A Ir1A 124.668(1) . . ?
C1A C2A Ir1A 69.2 . . ?
C1A C2A C3A 110.235(1) . . ?
C1A C2A C7A 127.828(1) . . ?
C3A C2A Ir1A 71.114(1) . . ?
C3A C2A C7A 121.536(1) . . ?
C7A C2A Ir1A 132.094(1) . . ?
C2A C3A Ir1A 72.2 . . ?
C2A C3A C8A 126.1 . . ?
C4A C3A Ir1A 71.066(1) . . ?
C4A C3A C2A 106.888(1) . . ?
C4A C3A C8A 126.818(2) . . ?
C8A C3A Ir1A 126.281(1) . . ?
C3A C4A Ir1A 72.046(1) . . ?
C3A C4A C5A 107.658(2) . . ?
C3A C4A C9A 122.981(1) . . ?
C5A C4A Ir1A 69.298(1) . . ?
C5A C4A C9A 129.359(1) . . ?
C9A C4A Ir1A 124.427(2) . . ?
C1A C5A Ir1A 71.758(1) . . ?
C1A C5A C10A 128.3 . . ?
C4A C5A Ir1A 73.167(1) . . ?
C4A C5A C1A 109.534(1) . . ?
C4A C5A C10A 122.144(2) . . ?
C10A C5A Ir1A 122.353(1) . . ?
C1A C6A H6AA 109.5 . . ?
C1A C6A H6AB 109.5 . . ?
C1A C6A H6AC 109.5 . . ?
H6AA C6A H6AB 109.5 . . ?
H6AA C6A H6AC 109.5 . . ?
H6AB C6A H6AC 109.5 . . ?
C2A C7A H7AA 109.5 . . ?
C2A C7A H7AB 109.5 . . ?
C2A C7A H7AC 109.5 . . ?
H7AA C7A H7AB 109.5 . . ?
H7AA C7A H7AC 109.5 . . ?
H7AB C7A H7AC 109.5 . . ?
C3A C8A H8AA 109.5 . . ?
C3A C8A H8AB 109.5 . . ?
C3A C8A H8AC 109.5 . . ?
H8AA C8A H8AB 109.5 . . ?
H8AA C8A H8AC 109.5 . . ?
H8AB C8A H8AC 109.5 . . ?
C4A C9A H9AA 109.5 . . ?
C4A C9A H9AB 109.5 . . ?
C4A C9A H9AC 109.5 . . ?
H9AA C9A H9AB 109.5 . . ?
H9AA C9A H9AC 109.5 . . ?
H9AB C9A H9AC 109.5 . . ?
C5A C10A H10D 109.5 . . ?
C5A C10A H10E 109.5 . . ?
C5A C10A H10F 109.5 . . ?
H10D C10A H10E 109.5 . . ?
H10D C10A H10F 109.5 . . ?
H10E C10A H10F 109.5 . . ?
C12A C11A Ir2B 60.239(1) . . ?
C12A C11A C16A 125.949(1) . . ?
C15A C11A Ir2B 82.278(1) . . ?
C15A C11A C12A 107.803(1) . . ?
C15A C11A C16A 126.2 . . ?
C16A C11A Ir2B 122.397(1) . . ?
C11A C12A Ir2B 80.564(1) . . ?
C11A C12A C17A 124.346(1) . . ?
C13A C12A Ir2B 83.376(2) . . ?
C13A C12A C11A 107.570(1) . . ?
C13A C12A C17A 123.866(1) . . ?
C17A C12A Ir2B 122.036(2) . . ?
C12A C13A Ir2B 58.345(1) . . ?
C12A C13A C18A 126.407(1) . . ?
C14A C13A Ir2B 83.073(1) . . ?
C14A C13A C12A 107.957(1) . . ?
C14A C13A C18A 125.601(1) . . ?
C18A C13A Ir2B 124.981(1) . . ?
C13A C14A Ir2B 63.131(1) . . ?
C13A C14A C15A 107.892(1) . . ?
C13A C14A C19A 124.600(1) . . ?
C15A C14A Ir2B 70.937(1) . . ?
C15A C14A C19A 127.504(1) . . ?
C19A C14A Ir2B 131.7 . . ?
C11A C15A Ir2B 62.9 . . ?
C11A C15A C20A 125.227(1) . . ?
C14A C15A Ir2B 76.106(1) . . ?
C14A C15A C11A 107.816(1) . . ?
C14A C15A C20A 126.2 . . ?
C20A C15A Ir2B 133.607(1) . . ?
C11A C16A H16D 109.5 . . ?
C11A C16A H16E 109.5 . . ?
C11A C16A H16F 109.5 . . ?
H16D C16A H16E 109.5 . . ?
H16D C16A H16F 109.5 . . ?
H16E C16A H16F 109.5 . . ?
C12A C17A H17D 109.5 . . ?
C12A C17A H17E 109.5 . . ?
C12A C17A H17F 109.5 . . ?
H17D C17A H17E 109.5 . . ?
H17D C17A H17F 109.5 . . ?
H17E C17A H17F 109.5 . . ?
C13A C18A H18D 109.5 . . ?
C13A C18A H18E 109.5 . . ?
C13A C18A H18F 109.5 . . ?
H18D C18A H18E 109.5 . . ?
H18D C18A H18F 109.5 . . ?
H18E C18A H18F 109.5 . . ?
C14A C19A H19D 109.5 . . ?
C14A C19A H19E 109.5 . . ?
C14A C19A H19F 109.5 . . ?
H19D C19A H19E 109.5 . . ?
H19D C19A H19F 109.5 . . ?
H19E C19A H19F 109.5 . . ?
C15A C20A H20D 109.5 . . ?
C15A C20A H20E 109.5 . . ?
C15A C20A H20F 109.5 . . ?
H20D C20A H20E 109.5 . . ?
H20D C20A H20F 109.5 . . ?
H20E C20A H20F 109.5 . . ?
C32 C31 Ir3A 69.908(2) . . ?
C32 C31 C35 109.373(1) . . ?
C32 C31 C36 125.872(1) . . ?
C35 C31 Ir3A 68.688(2) . . ?
C35 C31 C36 124.654(1) . . ?
C36 C31 Ir3A 124.833(1) . . ?
C31 C32 Ir3A 75.448(1) . . ?
C31 C32 C33 106.400(1) . . ?
C31 C32 C37 128.5 . . ?
C33 C32 Ir3A 64.625(1) . . ?
C33 C32 C37 124.876(1) . . ?
C37 C32 Ir3A 128.580(1) . . ?
C32 C33 Ir3A 78.785(1) . . ?
C32 C33 C34 109.577(1) . . ?
C32 C33 C38 125.199(1) . . ?
C34 C33 Ir3A 72.331(1) . . ?
C34 C33 C38 124.6 . . ?
C38 C33 Ir3A 122.596(1) . . ?
C33 C34 Ir3A 69.460(1) . . ?
C33 C34 C35 106.761(1) . . ?
C33 C34 C39 126.1 . . ?
C35 C34 Ir3A 76.077(2) . . ?
C35 C34 C39 126.5 . . ?
C39 C34 Ir3A 126.720(1) . . ?
C31 C35 Ir3A 76.442(1) . . ?
C31 C35 C34 107.787(1) . . ?
C31 C35 C40 123.908(1) . . ?
C34 C35 Ir3A 67.081(1) . . ?
C34 C35 C40 127.641(1) . . ?
C40 C35 Ir3A 129.351(1) . . ?
C31 C36 H36A 109.5 . . ?
C31 C36 H36B 109.5 . . ?
C31 C36 H36C 109.5 . . ?
H36A C36 H36B 109.5 . . ?
H36A C36 H36C 109.5 . . ?
H36B C36 H36C 109.5 . . ?
C32 C37 H37A 109.5 . . ?
C32 C37 H37B 109.5 . . ?
C32 C37 H37C 109.5 . . ?
H37A C37 H37B 109.5 . . ?
H37A C37 H37C 109.5 . . ?
H37B C37 H37C 109.5 . . ?
C33 C38 H38A 109.5 . . ?
C33 C38 H38B 109.5 . . ?
C33 C38 H38C 109.5 . . ?
H38A C38 H38B 109.5 . . ?
H38A C38 H38C 109.5 . . ?
H38B C38 H38C 109.5 . . ?
C34 C39 H39A 109.5 . . ?
C34 C39 H39B 109.5 . . ?
C34 C39 H39C 109.5 . . ?
H39A C39 H39B 109.5 . . ?
H39A C39 H39C 109.5 . . ?
H39B C39 H39C 109.5 . . ?
C35 C40 H40A 109.5 . . ?
C35 C40 H40B 109.5 . . ?
C35 C40 H40C 109.5 . . ?
H40A C40 H40B 109.5 . . ?
H40A C40 H40C 109.5 . . ?
H40B C40 H40C 109.5 . . ?

loop_
_geom_bond_atom_site_label_1
_geom_bond_atom_site_label_2
_geom_bond_distance
_geom_bond_site_symmetry_2
_geom_bond_publ_flag
Ir1A Nb1 2.62975(3) . ?
Ir1A C1A 2.18949(3) . ?
Ir1A C2A 2.247451(11) . ?
Ir1A C3A 2.23391(3) . ?
Ir1A C4A 2.22120(2) . ?
Ir1A C5A 2.17079(4) . ?
Ir1B Nb1 2.82075(4) . ?
Ir1B C1B 2.12318(3) . ?
Ir1B C2B 2.19136(3) . ?
Ir1B C3B 2.30839(3) . ?
Ir1B C4B 2.29362(2) . ?
Ir1B C5B 2.17642(3) . ?
Ir2A Nb1 2.74146(3) . ?
Ir2A C11B 2.194216(13) . ?
Ir2A C12B 2.190048(9) . ?
Ir2A C13B 2.25064(2) . ?
Ir2A C14B 2.31339(4) . ?
Ir2A C15B 2.30570(4) . ?
Ir3B Ir4 2.70905(3) . ?
Ir3B Nb1 2.37099(3) . ?
Ir3B C21B 2.046562(19) . ?
Ir3B C22B 2.29495(3) . ?
Ir3B C23B 2.56573(4) . ?
Ir3B C24B 2.50814(3) . ?
Ir3B C25B 2.18924(3) . ?
Ir4 Nb1 2.43060(2) . ?
Ir4 C21A 2.35419(3) . ?
Ir4 C22A 2.24785(2) . ?
Ir4 C23A 2.17674(3) . ?
Ir4 C24A 2.17108(3) . ?
Ir4 C25A 2.32640(3) . ?
Ir4 Ir3A 2.93825(3) . ?
Nb1 Ir2B 2.57991(3) . ?
Nb1 Ir3A 2.45188(3) . ?
C1B C2B 1.414579(13) . ?
C1B C5B 1.415261(10) . ?
C1B C6B 1.502818(4) . ?
C2B C3B 1.41299(3) . ?
C2B C7B 1.50434(2) . ?
C3B C4B 1.414321(18) . ?
C3B C8B 1.502191(7) . ?
C4B C5B 1.413194(14) . ?
C4B C9B 1.501833(17) . ?
C5B C10B 1.50291(2) . ?
C6B H6BA 0.9800 . ?
C6B H6BB 0.9800 . ?
C6B H6BC 0.9800 . ?
C7B H7BA 0.9800 . ?
C7B H7BB 0.9800 . ?
C7B H7BC 0.9800 . ?
C8B H8BA 0.9800 . ?
C8B H8BB 0.9800 . ?
C8B H8BC 0.9800 . ?
C9B H9BA 0.9800 . ?
C9B H9BB 0.9800 . ?
C9B H9BC 0.9800 . ?
C10B H10A 0.9800 . ?
C10B H10B 0.9800 . ?
C10B H10C 0.9800 . ?
C11B C12B 1.42360(2) . ?
C11B C15B 1.419508(13) . ?
C11B C16B 1.50708(3) . ?
C12B C13B 1.421858(2) . ?
C12B C17B 1.51129(2) . ?
C13 H13A 0.9800 . ?
C13 H13B 0.9800 . ?
C13 H13C 0.9800 . ?
C13 C25B 1.510330(17) . ?
C13B C14B 1.42022(3) . ?
C13B C18B 1.511306(14) . ?
C14B C15B 1.41985(3) . ?
C14B C19B 1.509419(8) . ?
C15B C20B 1.50785(2) . ?
C16B H16A 0.9800 . ?
C16B H16B 0.9800 . ?
C16B H16C 0.9800 . ?
C17B H17A 0.9800 . ?
C17B H17B 0.9800 . ?
C17B H17C 0.9800 . ?
C18B H18A 0.9800 . ?
C18B H18B 0.9800 . ?
C18B H18C 0.9800 . ?
C19B H19A 0.9800 . ?
C19B H19B 0.9800 . ?
C19B H19C 0.9800 . ?
C20B H20A 0.9800 . ?
C20B H20B 0.9800 . ?
C20B H20C 0.9800 . ?
C21A C22A 1.43201(2) . ?
C21A C25A 1.365886(13) . ?
C21A C26A 1.54405(2) . ?
C21B C22B 1.415685(19) . ?
C21B C25B 1.415087(16) . ?
C21B C26B 1.50945(2) . ?
C22A C23A 1.44162(2) . ?
C22A C27A 1.475894(13) . ?
C22B C23B 1.414398(19) . ?
C22B C27B 1.510633(18) . ?
C23A C24A 1.42939(3) . ?
C23A C28A 1.504939(16) . ?
C23B C24B 1.414886(19) . ?
C23B C28B 1.50916(2) . ?
C24A C25A 1.40328(2) . ?
C24A C29A 1.477497(14) . ?
C24B C25B 1.41449(2) . ?
C24B C29B 1.50928(2) . ?
C25A C30A 1.512029(10) . ?
C26A H26A 0.9800 . ?
C26A H26B 0.9800 . ?
C26A H26C 0.9800 . ?
C26B H26D 0.9800 . ?
C26B H26E 0.9800 . ?
C26B H26F 0.9800 . ?
C27A H27A 0.9800 . ?
C27A H27B 0.9800 . ?
C27A H27C 0.9800 . ?
C27B H27D 0.9800 . ?
C27B H27E 0.9800 . ?
C27B H27F 0.9800 . ?
C28A H28A 0.9800 . ?
C28A H28B 0.9800 . ?
C28A H28C 0.9800 . ?
C28B H28D 0.9800 . ?
C28B H28E 0.9800 . ?
C28B H28F 0.9800 . ?
C29A H29A 0.9800 . ?
C29A H29B 0.9800 . ?
C29A H29C 0.9800 . ?
C29B H29D 0.9800 . ?
C29B H29E 0.9800 . ?
C29B H29F 0.9800 . ?
C30A H30A 0.9800 . ?
C30A H30B 0.9800 . ?
C30A H30C 0.9800 . ?
Ir2B C11A 2.220416(16) . ?
Ir2B C12A 1.95400(3) . ?
Ir2B C13A 2.280182(14) . ?
Ir2B C14A 2.537470(16) . ?
Ir2B C15A 2.47060(2) . ?
Ir3A C31 2.39611(3) . ?
Ir3A C32 2.32487(3) . ?
Ir3A C33 2.14148(3) . ?
Ir3A C34 2.17898(2) . ?
Ir3A C35 2.29624(3) . ?
C1A C2A 1.410268(3) . ?
C1A C5A 1.41660(2) . ?
C1A C6A 1.501508(18) . ?
C2A C3A 1.411983(13) . ?
C2A C7A 1.499302(15) . ?
C3A C4A 1.409545(17) . ?
C3A C8A 1.503539(14) . ?
C4A C5A 1.413848(15) . ?
C4A C9A 1.504412(17) . ?
C5A C10A 1.500861(15) . ?
C6A H6AA 0.9800 . ?
C6A H6AB 0.9800 . ?
C6A H6AC 0.9800 . ?
C7A H7AA 0.9800 . ?
C7A H7AB 0.9800 . ?
C7A H7AC 0.9800 . ?
C8A H8AA 0.9800 . ?
C8A H8AB 0.9800 . ?
C8A H8AC 0.9800 . ?
C9A H9AA 0.9800 . ?
C9A H9AB 0.9800 . ?
C9A H9AC 0.9800 . ?
C10A H10D 0.9800 . ?
C10A H10E 0.9800 . ?
C10A H10F 0.9800 . ?
C11A C12A 1.42252(2) . ?
C11A C15A 1.422027(14) . ?
C11A C16A 1.510078(16) . ?
C12A C13A 1.422047(4) . ?
C12A C17A 1.51132(2) . ?
C13A C14A 1.421800(17) . ?
C13A C18A 1.509451(17) . ?
C14A C15A 1.422011(16) . ?
C14A C19A 1.50916(3) . ?
C15A C20A 1.50985(2) . ?
C16A H16D 0.9800 . ?
C16A H16E 0.9800 . ?
C16A H16F 0.9800 . ?
C17A H17D 0.9800 . ?
C17A H17E 0.9800 . ?
C17A H17F 0.9800 . ?
C18A H18D 0.9800 . ?
C18A H18E 0.9800 . ?
C18A H18F 0.9800 . ?
C19A H19D 0.9800 . ?
C19A H19E 0.9800 . ?
C19A H19F 0.9800 . ?
C20A H20D 0.9800 . ?
C20A H20E 0.9800 . ?
C20A H20F 0.9800 . ?
C31 C32 1.407298(15) . ?
C31 C35 1.40919(2) . ?
C31 C36 1.510744(17) . ?
C32 C33 1.41278(2) . ?
C32 C37 1.509740(19) . ?
C33 C34 1.414473(17) . ?
C33 C38 1.511634(12) . ?
C34 C35 1.418525(15) . ?
C34 C39 1.507772(17) . ?
C35 C40 1.51039(2) . ?
C36 H36A 0.9800 . ?
C36 H36B 0.9800 . ?
C36 H36C 0.9800 . ?
C37 H37A 0.9800 . ?
C37 H37B 0.9800 . ?
C37 H37C 0.9800 . ?
C38 H38A 0.9800 . ?
C38 H38B 0.9800 . ?
C38 H38C 0.9800 . ?
C39 H39A 0.9800 . ?
C39 H39B 0.9800 . ?
C39 H39C 0.9800 . ?
C40 H40A 0.9800 . ?
C40 H40B 0.9800 . ?
C40 H40C 0.9800 . ?

loop_
_geom_torsion_atom_site_label_1
_geom_torsion_atom_site_label_2
_geom_torsion_atom_site_label_3
_geom_torsion_atom_site_label_4
_geom_torsion
_geom_torsion_site_symmetry_1
_geom_torsion_site_symmetry_2
_geom_torsion_site_symmetry_3
_geom_torsion_site_symmetry_4
_geom_torsion_publ_flag
Ir1A C1A C2A C3A -59.430(1) . . . . ?
Ir1A C1A C2A C7A 127.835(2) . . . . ?
Ir1A C1A C5A C4A 63.866(1) . . . . ?
Ir1A C1A C5A C10A -117.238(1) . . . . ?
Ir1A C2A C3A C4A -63.002(1) . . . . ?
Ir1A C2A C3A C8A 122.316(2) . . . . ?
Ir1A C3A C4A C5A -60.453(1) . . . . ?
Ir1A C3A C4A C9A 119.880(1) . . . . ?
Ir1A C4A C5A C1A -62.976(1) . . . . ?
Ir1A C4A C5A C10A 118.047(1) . . . . ?
Ir1B C1B C2B C3B -66.638(0) . . . . ?
Ir1B C1B C2B C7B 117.2 . . . . ?
Ir1B C1B C5B C4B 66.776(1) . . . . ?
Ir1B C1B C5B C10B -114.770(1) . . . . ?
Ir1B C2B C3B C4B -60.124(1) . . . . ?
Ir1B C2B C3B C8B 121.666(1) . . . . ?
Ir1B C3B C4B C5B -57.941(1) . . . . ?
Ir1B C3B C4B C9B 121.612(2) . . . . ?
Ir1B C4B C5B C1B -61.910(1) . . . . ?
Ir1B C4B C5B C10B 119.622(2) . . . . ?
Ir2A C11B C12B C13B -65.338(0) . . . . ?
Ir2A C11B C12B C17B 117.548(1) . . . . ?
Ir2A C11B C15B C14B 61.664(1) . . . . ?
Ir2A C11B C15B C20B -124.994(1) . . . . ?
Ir2A C12B C13B C14B -64.438(1) . . . . ?
Ir2A C12B C13B C18B 119.921(2) . . . . ?
Ir2A C13B C14B C15B -61.661(1) . . . . ?
Ir2A C13B C14B C19B 118.683(1) . . . . ?
Ir2A C14B C15B C11B -58.480(1) . . . . ?
Ir2A C14B C15B C20B 127.979(2) . . . . ?
Ir3B C21B C22B C23B -72.542(1) . . . . ?
Ir3B C21B C22B C27B 109.174(1) . . . . ?
Ir3B C21B C25B C13 -106.365(1) . . . . ?
Ir3B C21B C25B C24B 75.9 . . . . ?
Ir3B C22B C23B C24B -57.283(1) . . . . ?
Ir3B C22B C23B C28B 125.423(1) . . . . ?
Ir3B C23B C24B C25B -51.995(1) . . . . ?
Ir3B C23B C24B C29B 128.824(1) . . . . ?
Ir3B C24B C25B C13 120.240(1) . . . . ?
Ir3B C24B C25B C21B -61.983(1) . . . . ?
Ir4 C21A C22A C23A -62.30(1) . . . . ?
Ir4 C21A C22A C27A 127.98(1) . . . . ?
Ir4 C21A C25A C24A 56.56(1) . . . . ?
Ir4 C21A C25A C30A -124.00(1) . . . . ?
Ir4 C22A C23A C24A -62.87(2) . . . . ?
Ir4 C22A C23A C28A 121.47(1) . . . . ?
Ir4 C23A C24A C25A -70.20(1) . . . . ?
Ir4 C23A C24A C29A 123.53(1) . . . . ?
Ir4 C24A C25A C21A -61.59(1) . . . . ?
Ir4 C24A C25A C30A 118.97(1) . . . . ?
C1B C2B C3B Ir1B 61.387(1) . . . . ?
C1B C2B C3B C4B 1.263(1) . . . . ?
C1B C2B C3B C8B -176.947(1) . . . . ?
C2B C1B C5B Ir1B -65.504(1) . . . . ?
C2B C1B C5B C4B 1.271(1) . . . . ?
C2B C1B C5B C10B 179.725(2) . . . . ?
C2B C3B C4B Ir1B 57.461(1) . . . . ?
C2B C3B C4B C5B -0.480(1) . . . . ?
C2B C3B C4B C9B 179.1 . . . . ?
C3B C4B C5B Ir1B 61.422(1) . . . . ?
C3B C4B C5B C1B -0.488(1) . . . . ?
C3B C4B C5B C10B -178.956(1) . . . . ?
C5B C1B C2B Ir1B 65.070(1) . . . . ?
C5B C1B C2B C3B -1.568(1) . . . . ?
C5B C1B C2B C7B -177.8 . . . . ?
C6B C1B C2B Ir1B -116.502(0) . . . . ?
C6B C1B C2B C3B 176.860(1) . . . . ?
C6B C1B C2B C7B 0.7 . . . . ?
C6B C1B C5B Ir1B 116.0 . . . . ?
C6B C1B C5B C4B -177.204(0) . . . . ?
C6B C1B C5B C10B 1.250(1) . . . . ?
C7B C2B C3B Ir1B -122.299(1) . . . . ?
C7B C2B C3B C4B 177.577(1) . . . . ?
C7B C2B C3B C8B -0.633(1) . . . . ?
C8B C3B C4B Ir1B -124.257(1) . . . . ?
C8B C3B C4B C5B 177.8 . . . . ?
C8B C3B C4B C9B -2.645(2) . . . . ?
C9B C4B C5B Ir1B -118.121(1) . . . . ?
C9B C4B C5B C1B 180.00(1) . . . . ?
C9B C4B C5B C10B 1.501(2) . . . . ?
C11B C12B C13B Ir2A 63.714(1) . . . . ?
C11B C12B C13B C14B -0.7 . . . . ?
C11B C12B C13B C18B -176.365(0) . . . . ?
C12B C11B C15B Ir2A -63.837(0) . . . . ?
C12B C11B C15B C14B -2.173(1) . . . . ?
C12B C11B C15B C20B 171.2 . . . . ?
C12B C13B C14B Ir2A 61.0 . . . . ?
C12B C13B C14B C15B -0.612(1) . . . . ?
C12B C13B C14B C19B 179.732(1) . . . . ?
C13B C14B C15B Ir2A 60.193(1) . . . . ?
C13B C14B C15B C11B 1.712(1) . . . . ?
C13B C14B C15B C20B -171.828(0) . . . . ?
C15B C11B C12B Ir2A 67.134(1) . . . . ?
C15B C11B C12B C13B 1.8 . . . . ?
C15B C11B C12B C17B -175.318(0) . . . . ?
C16B C11B C12B Ir2A -117.414(1) . . . . ?
C16B C11B C12B C13B 177.248(1) . . . . ?
C16B C11B C12B C17B 0.134(1) . . . . ?
C16B C11B C15B Ir2A 120.660(1) . . . . ?
C16B C11B C15B C14B -177.7 . . . . ?
C16B C11B C15B C20B -4.334(1) . . . . ?
C17B C12B C13B Ir2A -119.065(1) . . . . ?
C17B C12B C13B C14B 176.497(1) . . . . ?
C17B C12B C13B C18B 0.856(1) . . . . ?
C18B C13B C14B Ir2A -123.225(1) . . . . ?
C18B C13B C14B C15B 175.1 . . . . ?
C18B C13B C14B C19B -4.541(2) . . . . ?
C19B C14B C15B Ir2A -120.145(1) . . . . ?
C19B C14B C15B C11B -178.625(0) . . . . ?
C19B C14B C15B C20B 7.835(1) . . . . ?
C21A C22A C23A Ir4 67.55(1) . . . . ?
C21A C22A C23A C24A 4.68(1) . . . . ?
C21A C22A C23A C28A -170.98(1) . . . . ?
C21B C22B C23B Ir3B 57.615(1) . . . . ?
C21B C22B C23B C24B 0.3 . . . . ?
C21B C22B C23B C28B -176.962(0) . . . . ?
C22A C21A C25A Ir4 -57.48(1) . . . . ?
C22A C21A C25A C24A -0.91(1) . . . . ?
C22A C21A C25A C30A 178.52(1) . . . . ?
C22A C23A C24A Ir4 64.90(1) . . . . ?
C22A C23A C24A C25A -5.30(1) . . . . ?
C22A C23A C24A C29A -171.57(1) . . . . ?
C22B C21B C25B Ir3B -75.251(1) . . . . ?
C22B C21B C25B C13 178.4 . . . . ?
C22B C21B C25B C24B 0.660(1) . . . . ?
C22B C23B C24B Ir3B 52.071(1) . . . . ?
C22B C23B C24B C25B 0.1 . . . . ?
C22B C23B C24B C29B -179.1 . . . . ?
C23A C24A C25A Ir4 65.47(1) . . . . ?
C23A C24A C25A C21A 3.88(1) . . . . ?
C23A C24A C25A C30A -175.56(1) . . . . ?
C23B C24B C25B Ir3B 61.529(1) . . . . ?
C23B C24B C25B C13 -178.2 . . . . ?
C23B C24B C25B C21B -0.5 . . . . ?
C25A C21A C22A Ir4 59.92(1) . . . . ?
C25A C21A C22A C23A -2.38(1) . . . . ?
C25A C21A C22A C27A -172.10(1) . . . . ?
C25B C21B C22B Ir3B 71.928(1) . . . . ?
C25B C21B C22B C23B -0.614(1) . . . . ?
C25B C21B C22B C27B -178.9 . . . . ?
C26A C21A C22A Ir4 -118.16(1) . . . . ?
C26A C21A C22A C23A 179.55(2) . . . . ?
C26A C21A C22A C27A 9.83(1) . . . . ?
C26A C21A C25A Ir4 120.59(1) . . . . ?
C26A C21A C25A C24A 177.16(1) . . . . ?
C26A C21A C25A C30A -3.41(1) . . . . ?
C26B C21B C22B Ir3B -109.097(1) . . . . ?
C26B C21B C22B C23B 178.4 . . . . ?
C26B C21B C22B C27B 0.077(1) . . . . ?
C26B C21B C25B Ir3B 105.771(1) . . . . ?
C26B C21B C25B C13 -0.6 . . . . ?
C26B C21B C25B C24B -178.3 . . . . ?
C27A C22A C23A Ir4 -122.27(1) . . . . ?
C27A C22A C23A C24A 174.86(1) . . . . ?
C27A C22A C23A C28A -0.79(1) . . . . ?
C27B C22B C23B Ir3B -124.072(1) . . . . ?
C27B C22B C23B C24B 178.6 . . . . ?
C27B C22B C23B C28B 1.4 . . . . ?
C28A C23A C24A Ir4 -119.41(2) . . . . ?
C28A C23A C24A C25A 170.39(1) . . . . ?
C28A C23A C24A C29A 4.12(1) . . . . ?
C28B C23B C24B Ir3B -130.607(1) . . . . ?
C28B C23B C24B C25B 177.398(1) . . . . ?
C28B C23B C24B C29B -1.8 . . . . ?
C29A C24A C25A Ir4 -128.12(1) . . . . ?
C29A C24A C25A C21A 170.30(1) . . . . ?
C29A C24A C25A C30A -9.14(1) . . . . ?
C29B C24B C25B Ir3B -119.305(0) . . . . ?
C29B C24B C25B C13 0.934(2) . . . . ?
C29B C24B C25B C21B 178.712(1) . . . . ?
Ir2B C11A C12A C13A -79.904(1) . . . . ?
Ir2B C11A C12A C17A 122.528(2) . . . . ?
Ir2B C11A C15A C14A 63.428(1) . . . . ?
Ir2B C11A C15A C20A -125.976(1) . . . . ?
Ir2B C12A C13A C14A -69.589(1) . . . . ?
Ir2B C12A C13A C18A 112.469(1) . . . . ?
Ir2B C13A C14A C15A -56.749(0) . . . . ?
Ir2B C13A C14A C19A 123.852(2) . . . . ?
Ir2B C14A C15A C11A -55.137(1) . . . . ?
Ir2B C14A C15A C20A 134.385(1) . . . . ?
Ir3A C31 C32 C33 -57.458(1) . . . . ?
Ir3A C31 C32 C37 128.073(2) . . . . ?
Ir3A C31 C35 C34 60.127(1) . . . . ?
Ir3A C31 C35 C40 -128.595(2) . . . . ?
Ir3A C32 C33 C34 -66.490(0) . . . . ?
Ir3A C32 C33 C38 122.156(1) . . . . ?
Ir3A C33 C34 C35 -67.593(1) . . . . ?
Ir3A C33 C34 C39 121.132(1) . . . . ?
Ir3A C34 C35 C31 -66.237(1) . . . . ?
Ir3A C34 C35 C40 122.908(1) . . . . ?
C1A C2A C3A Ir1A 58.317(1) . . . . ?
C1A C2A C3A C4A -4.685(1) . . . . ?
C1A C2A C3A C8A -179.367(1) . . . . ?
C2A C1A C5A Ir1A -65.919(0) . . . . ?
C2A C1A C5A C4A -2.053(2) . . . . ?
C2A C1A C5A C10A 176.8 . . . . ?
C2A C3A C4A Ir1A 63.724(1) . . . . ?
C2A C3A C4A C5A 3.271(2) . . . . ?
C2A C3A C4A C9A -176.396(0) . . . . ?
C3A C4A C5A Ir1A 62.2 . . . . ?
C3A C4A C5A C1A -0.759(1) . . . . ?
C3A C4A C5A C10A -179.736(1) . . . . ?
C5A C1A C2A Ir1A 63.587(2) . . . . ?
C5A C1A C2A C3A 4.157(1) . . . . ?
C5A C1A C2A C7A -168.578(0) . . . . ?
C6A C1A C2A Ir1A -121.046(1) . . . . ?
C6A C1A C2A C3A 179.5 . . . . ?
C6A C1A C2A C7A 6.788(1) . . . . ?
C6A C1A C5A Ir1A 119.580(1) . . . . ?
C6A C1A C5A C4A -176.6 . . . . ?
C6A C1A C5A C10A 2.342(1) . . . . ?
C7A C2A C3A Ir1A -128.413(1) . . . . ?
C7A C2A C3A C4A 168.6 . . . . ?
C7A C2A C3A C8A -6.097(1) . . . . ?
C8A C3A C4A Ir1A -121.646(1) . . . . ?
C8A C3A C4A C5A 177.9 . . . . ?
C8A C3A C4A C9A -1.766(1) . . . . ?
C9A C4A C5A Ir1A -118.145(2) . . . . ?
C9A C4A C5A C1A 178.9 . . . . ?
C9A C4A C5A C10A -0.097(1) . . . . ?
C11A C12A C13A Ir2B 77.883(1) . . . . ?
C11A C12A C13A C14A 8.294(1) . . . . ?
C11A C12A C13A C18A -169.648(2) . . . . ?
C12A C11A C15A Ir2B -55.274(1) . . . . ?
C12A C11A C15A C14A 8.154(1) . . . . ?
C12A C11A C15A C20A 178.750(2) . . . . ?
C12A C13A C14A Ir2B 53.480(1) . . . . ?
C12A C13A C14A C15A -3.3 . . . . ?
C12A C13A C14A C19A 177.332(1) . . . . ?
C13A C14A C15A Ir2B 52.118(1) . . . . ?
C13A C14A C15A C11A -3.0 . . . . ?
C13A C14A C15A C20A -173.497(0) . . . . ?
C15A C11A C12A Ir2B 69.746(1) . . . . ?
C15A C11A C12A C13A -10.159(1) . . . . ?
C15A C11A C12A C17A -167.726(1) . . . . ?
C16A C11A C12A Ir2B -110.349(1) . . . . ?
C16A C11A C12A C13A 169.747(1) . . . . ?
C16A C11A C12A C17A 12.180(1) . . . . ?
C16A C11A C15A Ir2B 124.821(1) . . . . ?
C16A C11A C15A C14A -171.751(0) . . . . ?
C16A C11A C15A C20A -1.2 . . . . ?
C17A C12A C13A Ir2B -124.416(1) . . . . ?
C17A C12A C13A C14A 165.995(1) . . . . ?
C17A C12A C13A C18A -11.947(2) . . . . ?
C18A C13A C14A Ir2B -128.557(2) . . . . ?
C18A C13A C14A C15A 174.694(1) . . . . ?
C18A C13A C14A C19A -4.705(2) . . . . ?
C19A C14A C15A Ir2B -128.505(1) . . . . ?
C19A C14A C15A C11A 176.4 . . . . ?
C19A C14A C15A C20A 5.880(1) . . . . ?
C31 C32 C33 Ir3A 64.6 . . . . ?
C31 C32 C33 C34 -1.9 . . . . ?
C31 C32 C33 C38 -173.278(1) . . . . ?
C32 C31 C35 Ir3A -58.125(1) . . . . ?
C32 C31 C35 C34 2.0 . . . . ?
C32 C31 C35 C40 173.3 . . . . ?
C32 C33 C34 Ir3A 70.736(1) . . . . ?
C32 C33 C34 C35 3.1 . . . . ?
C32 C33 C34 C39 -168.132(1) . . . . ?
C33 C34 C35 Ir3A 63.117(1) . . . . ?
C33 C34 C35 C31 -3.120(1) . . . . ?
C33 C34 C35 C40 -173.975(1) . . . . ?
C35 C31 C32 Ir3A 57.394(1) . . . . ?
C35 C31 C32 C33 -0.1 . . . . ?
C35 C31 C32 C37 -174.532(0) . . . . ?
C36 C31 C32 Ir3A -119.080(1) . . . . ?
C36 C31 C32 C33 -176.538(1) . . . . ?
C36 C31 C32 C37 8.993(1) . . . . ?
C36 C31 C35 Ir3A 118.402(1) . . . . ?
C36 C31 C35 C34 178.5 . . . . ?
C36 C31 C35 C40 -10.193(2) . . . . ?
C37 C32 C33 Ir3A -120.712(1) . . . . ?
C37 C32 C33 C34 172.8 . . . . ?
C37 C32 C33 C38 1.4 . . . . ?
C38 C33 C34 Ir3A -117.848(1) . . . . ?
C38 C33 C34 C35 174.559(1) . . . . ?
C38 C33 C34 C39 3.3 . . . . ?
C39 C34 C35 Ir3A -125.658(1) . . . . ?
C39 C34 C35 C31 168.105(1) . . . . ?
C39 C34 C35 C40 -2.750(1) . . . . ?

loop_
_exptl_oxdiff_crystal_face_indexfrac_h
_exptl_oxdiff_crystal_face_indexfrac_k
_exptl_oxdiff_crystal_face_indexfrac_l
_exptl_oxdiff_crystal_face_x
_exptl_oxdiff_crystal_face_y
_exptl_oxdiff_crystal_face_z
5.8280 10.3727 1.3398 0.5177 0.8466 -0.1236
-5.3429 -11.3358 -1.4012 -0.5210 -0.8526 0.0400
-5.8021 11.4313 0.7254 0.0373 0.0684 0.9970
5.8580 -11.3206 -0.7115 -0.0321 -0.0598 -0.9977
-5.6539 -5.4894 6.9106 0.4659 -0.8534 0.2337
4.4642 7.9395 -6.9598 -0.4783 0.8779 -0.0232
-3.6151 -6.6906 -6.2393 -0.9174 -0.3810 0.1148
4.8321 3.9570 5.7766 0.8705 0.3606 -0.3349
